data_4084062
loop_
_publ_author_name
'Ikeda, Yousuke'
'Takano, Koichi'
'Kodama, Shintaro'
'Ishii, Youichi'

_publ_section_title
;
 1,4- and 1,3-Metal Migration in a Cp*IrIIIComplex: Experimental Evidence
 of Direct 1,3-Metal Migration
;
_journal_issue 15
_journal_name_full Organometallics
_journal_page_first 3998
_journal_paper_doi 10.1021/om5005258
_journal_volume 33
_journal_year 2014
_chemical_formula_moiety 'C60 H49 B F24 Ir P'
_chemical_formula_sum 'C60 H49 B F24 Ir P'
_chemical_formula_weight 1460.01
_space_group_IT_number 2
_symmetry_cell_setting triclinic
_symmetry_Int_Tables_number 2
_symmetry_space_group_name_Hall '-P 1'
_symmetry_space_group_name_H-M 'P -1'
_atom_sites_solution_hydrogens geom
_atom_sites_solution_primary direct
_atom_sites_solution_secondary difmap
_cell_angle_alpha 74.855(5)
_cell_angle_beta 75.582(5)
_cell_angle_gamma 84.532(7)
_cell_formula_units_Z 2
_cell_length_a 12.452(3)
_cell_length_b 12.837(3)
_cell_length_c 20.047(4)
_cell_measurement_reflns_used 7194
_cell_measurement_temperature 123
_cell_measurement_theta_max 27.50
_cell_measurement_theta_min 3.02
_cell_volume 2994.2(12)
_computing_cell_refinement CrystalClear
_computing_data_collection 'CrystalClear (Rigaku Inc., 2008)'
_computing_data_reduction CrystalClear
_computing_molecular_graphics 'CrystalStructure 4.0'
_computing_publication_material 'CrystalStructure 4.0 (Rigaku, 2010)'
_computing_structure_refinement 'SHELXL97 (Sheldrick, 2008)'
_computing_structure_solution 'Il Milione (Burla, et al., 2007)'
_diffrn_ambient_temperature 123
_diffrn_detector_area_resol_mean 7.314
_diffrn_measured_fraction_theta_full 0.964
_diffrn_measured_fraction_theta_max 0.964
_diffrn_measurement_device_type 'Rigaku Mercury70'
_diffrn_measurement_method \w
_diffrn_radiation_type 'Mo K\a'
_diffrn_radiation_wavelength 0.71075
_diffrn_reflns_av_R_equivalents 0.0406
_diffrn_reflns_limit_h_max 16
_diffrn_reflns_limit_h_min -14
_diffrn_reflns_limit_k_max 11
_diffrn_reflns_limit_k_min -16
_diffrn_reflns_limit_l_max 25
_diffrn_reflns_limit_l_min -26
_diffrn_reflns_number 23236
_diffrn_reflns_theta_full 27.48
_diffrn_reflns_theta_max 27.48
_diffrn_standards_number 0
_exptl_absorpt_coefficient_mu 2.376
_exptl_absorpt_correction_T_max 0.622
_exptl_absorpt_correction_T_min 0.424
_exptl_absorpt_correction_type numerical
_exptl_absorpt_process_details 'NUMABS (Rigaku, 1999)'
_exptl_crystal_colour red
_exptl_crystal_density_diffrn 1.619
_exptl_crystal_density_method 'not measured'
_exptl_crystal_description prism
_exptl_crystal_F_000 1444.00
_exptl_crystal_size_max 0.370
_exptl_crystal_size_mid 0.300
_exptl_crystal_size_min 0.200
_refine_diff_density_max 1.570
_refine_diff_density_min -1.130
_refine_ls_extinction_method none
_refine_ls_goodness_of_fit_ref 1.062
_refine_ls_hydrogen_treatment constr
_refine_ls_number_parameters 768
_refine_ls_number_reflns 13244
_refine_ls_number_restraints 0
_refine_ls_R_factor_gt 0.0695
_refine_ls_shift/su_max 0.001
_refine_ls_structure_factor_coef Fsqd
_refine_ls_weighting_details 'w = 1/[\s^2^(Fo^2^)+(0.0734P)^2^+11.1239P] where P=(Fo^2^+2Fc^2^)/3'
_refine_ls_weighting_scheme calc
_refine_ls_wR_factor_ref 0.1780
_reflns_number_gt 10577
_reflns_number_total 13244
_reflns_threshold_expression F^2^>2.0\s(F^2^)
_cod_data_source_file om5005258_si_002.cif
_cod_data_source_block 5
_cod_depositor_comments 'Adding full bibliography for 4084059--4084062.cif.'
_cod_original_cell_volume 2994.1(9)
_cod_database_code 4084062

loop_
_symmetry_equiv_pos_site_id
_symmetry_equiv_pos_as_xyz
1 +X,+Y,+Z
2 -X,-Y,-Z

loop_
_atom_site_label
_atom_site_type_symbol
_atom_site_fract_x
_atom_site_fract_y
_atom_site_fract_z
_atom_site_U_iso_or_equiv
_atom_site_adp_type
_atom_site_occupancy
_atom_site_symmetry_multiplicity
_atom_site_calc_flag
_atom_site_refinement_flags
Ir1 Ir 0.03167(2) -0.04348(2) 0.268501(15) 0.04147(11) Uani 1.0 2 d .
P1 P -0.13939(19) 0.04361(17) 0.27935(14) 0.0562(6) Uani 1.0 2 d .
F1 F 0.3291(10) 0.4603(7) 0.0442(6) 0.156(5) Uani 1.0 2 d .
F2 F 0.2183(8) 0.5669(14) 0.0756(8) 0.215(7) Uani 1.0 2 d .
F3 F 0.3078(10) 0.6300(9) -0.0118(7) 0.105(4) Uiso 0.7000 2 d .
F4 F 0.6314(9) 0.8449(6) 0.0994(6) 0.162(5) Uani 1.0 2 d .
F5 F 0.5911(10) 0.8604(7) 0.0042(4) 0.160(5) Uani 1.0 2 d .
F6 F 0.4790(9) 0.9065(6) 0.0844(7) 0.159(5) Uani 1.0 2 d .
F7 F 0.8231(6) 0.3076(4) 0.4106(3) 0.0761(16) Uani 1.0 2 d .
F8 F 0.8029(6) 0.4742(5) 0.4074(3) 0.0750(16) Uani 1.0 2 d .
F9 F 0.9575(5) 0.4140(6) 0.3582(4) 0.0840(18) Uani 1.0 2 d .
F10 F 1.0202(6) 0.4664(10) 0.1024(4) 0.159(5) Uani 1.0 2 d .
F11 F 0.9352(10) 0.5953(10) 0.0769(7) 0.131(4) Uiso 0.8000 2 d .
F12 F 0.9015(9) 0.4321(8) 0.0650(6) 0.109(3) Uiso 0.8000 2 d .
F13 F 0.1053(4) 0.5546(5) 0.3704(3) 0.0689(15) Uani 1.0 2 d .
F14 F 0.1362(4) 0.4394(5) 0.4604(4) 0.085(2) Uani 1.0 2 d .
F15 F 0.1019(4) 0.6046(5) 0.4634(4) 0.0743(16) Uani 1.0 2 d .
F16 F 0.5578(14) 0.6418(13) 0.4753(10) 0.104(5) Uiso 0.5000 2 d .
F17 F 0.4269(10) 0.7703(10) 0.4653(7) 0.073(3) Uiso 0.5000 2 d .
F18 F 0.5156(14) 0.8037(12) 0.3888(8) 0.094(4) Uiso 0.5000 2 d .
F19 F 0.3876(10) 0.1510(9) 0.4798(6) 0.062(3) Uiso 0.5000 2 d .
F20 F 0.3314(12) 0.0233(11) 0.4374(7) 0.086(4) Uiso 0.5000 2 d .
F21 F 0.2676(12) 0.0972(11) 0.4438(7) 0.087(4) Uiso 0.5000 2 d .
F22 F 0.4821(16) 0.0201(12) 0.1932(9) 0.070(4) Uiso 0.4000 2 d .
F23 F 0.6070(8) 0.1355(7) 0.1335(5) 0.123(3) Uiso 1.0 2 d .
F24 F 0.4654(13) 0.1934(12) 0.1132(8) 0.067(4) Uiso 0.4000 2 d .
F25 F 0.5399(14) 0.0148(11) 0.1939(8) 0.068(4) Uiso 0.4000 2 d .
F26 F 0.4243(16) 0.0609(15) 0.1766(10) 0.091(5) Uiso 0.4000 2 d .
F27 F 0.8808(13) 0.5743(12) 0.0540(9) 0.075(4) Uiso 0.4000 2 d .
F28 F 0.2960(14) 0.1652(13) 0.4631(9) 0.111(5) Uiso 0.5000 2 d .
F29 F 0.4516(14) 0.1017(13) 0.4680(9) 0.104(5) Uiso 0.5000 2 d .
F30 F 0.4100(11) 0.0030(9) 0.4426(7) 0.074(3) Uiso 0.5000 2 d .
F31 F 0.4451(11) 0.7128(11) 0.4969(8) 0.082(4) Uiso 0.5000 2 d .
F32 F 0.5998(12) 0.6735(11) 0.4334(8) 0.082(4) Uiso 0.5000 2 d .
F33 F 0.4365(13) 0.1468(13) 0.1356(9) 0.067(4) Uiso 0.4000 2 d .
F34 F 0.5732(13) 0.7630(12) 0.3877(8) 0.089(4) Uiso 0.5000 2 d .
F35 F 0.3640(15) 0.5895(13) -0.0287(9) 0.056(4) Uiso 0.3000 2 d .
C1 C 0.0898(6) 0.0203(6) 0.1685(4) 0.0421(16) Uani 1.0 2 d .
C2 C 0.1510(8) 0.1238(6) 0.1453(5) 0.0502(19) Uani 1.0 2 d .
C3 C 0.1422(7) 0.1642(6) 0.2106(5) 0.0463(17) Uani 1.0 2 d .
C4 C 0.0882(7) 0.0999(6) 0.2738(5) 0.0468(18) Uani 1.0 2 d .
C5 C 0.0806(8) 0.1324(7) 0.3366(5) 0.058(3) Uani 1.0 2 d .
C6 C 0.1254(9) 0.2282(8) 0.3348(6) 0.070(3) Uani 1.0 2 d .
C7 C 0.1786(8) 0.2932(7) 0.2701(6) 0.066(3) Uani 1.0 2 d .
C8 C 0.1875(8) 0.2626(7) 0.2075(6) 0.060(3) Uani 1.0 2 d .
C9 C 0.0940(7) -0.0353(6) 0.1119(5) 0.0485(18) Uani 1.0 2 d .
C10 C 0.0022(9) -0.0899(7) 0.1130(5) 0.061(3) Uani 1.0 2 d .
C11 C 0.0031(12) -0.1465(8) 0.0631(6) 0.083(4) Uani 1.0 2 d .
C12 C 0.0984(13) -0.1523(10) 0.0114(7) 0.088(4) Uani 1.0 2 d .
C13 C 0.1881(12) -0.0990(10) 0.0094(6) 0.089(4) Uani 1.0 2 d .
C14 C 0.1896(9) -0.0397(8) 0.0587(5) 0.064(3) Uani 1.0 2 d .
C15 C 0.1247(9) 0.2064(7) 0.0812(6) 0.070(3) Uani 1.0 2 d .
C16 C 0.1296(9) -0.2017(6) 0.2705(5) 0.063(3) Uani 1.0 2 d .
C17 C 0.1495(9) -0.1520(6) 0.3227(7) 0.069(3) Uani 1.0 2 d .
C18 C 0.0483(11) -0.1541(7) 0.3740(5) 0.070(3) Uani 1.0 2 d .
C19 C -0.0300(8) -0.2003(7) 0.3530(5) 0.064(3) Uani 1.0 2 d .
C20 C 0.0182(9) -0.2269(6) 0.2888(5) 0.058(3) Uani 1.0 2 d .
C21 C 0.2157(13) -0.2320(11) 0.2098(8) 0.140(8) Uani 1.0 2 d .
C22 C 0.2595(12) -0.1142(11) 0.3227(12) 0.172(10) Uani 1.0 2 d .
C23 C 0.034(2) -0.1312(11) 0.4459(7) 0.166(10) Uani 1.0 2 d .
C24 C -0.1433(11) -0.2318(11) 0.3984(9) 0.141(8) Uani 1.0 2 d .
C25 C -0.0351(16) -0.2961(8) 0.2552(9) 0.141(8) Uani 1.0 2 d .
C26 C -0.1999(11) 0.0694(11) 0.3657(7) 0.099(4) Uani 1.0 2 d .
C27 C -0.2481(9) -0.0272(8) 0.2661(8) 0.084(4) Uani 1.0 2 d .
C28 C -0.1467(9) 0.1739(8) 0.2185(7) 0.080(4) Uani 1.0 2 d .
C29 C 0.4866(6) 0.5450(6) 0.1827(4) 0.0385(15) Uani 1.0 2 d .
C30 C 0.4173(6) 0.5203(6) 0.1442(4) 0.0446(17) Uani 1.0 2 d .
C31 C 0.3935(7) 0.5915(7) 0.0842(5) 0.0504(19) Uani 1.0 2 d .
C32 C 0.4380(7) 0.6926(7) 0.0597(5) 0.0521(19) Uani 1.0 2 d .
C33 C 0.5070(7) 0.7206(6) 0.0968(4) 0.0458(17) Uani 1.0 2 d .
C34 C 0.5300(7) 0.6497(6) 0.1559(4) 0.0450(17) Uani 1.0 2 d .
C35 C 0.3215(11) 0.5575(9) 0.0457(7) 0.085(4) Uani 1.0 2 d .
C36 C 0.5556(11) 0.8305(8) 0.0705(6) 0.070(3) Uani 1.0 2 d .
C37 C 0.6526(6) 0.4633(6) 0.2461(4) 0.0372(15) Uani 1.0 2 d .
C38 C 0.6977(6) 0.4326(6) 0.3057(4) 0.0384(15) Uani 1.0 2 d .
C39 C 0.8108(6) 0.4273(6) 0.3017(4) 0.0400(15) Uani 1.0 2 d .
C40 C 0.8850(7) 0.4477(6) 0.2352(5) 0.0470(18) Uani 1.0 2 d .
C41 C 0.8431(7) 0.4736(6) 0.1758(4) 0.0457(17) Uani 1.0 2 d .
C42 C 0.7304(6) 0.4816(6) 0.1809(4) 0.0397(15) Uani 1.0 2 d .
C43 C 0.8488(7) 0.4054(6) 0.3686(5) 0.0489(18) Uani 1.0 2 d .
C44 C 0.9189(8) 0.4932(8) 0.1038(6) 0.065(3) Uani 1.0 2 d .
C45 C 0.4530(6) 0.5251(5) 0.3189(4) 0.0350(14) Uani 1.0 2 d .
C46 C 0.3376(6) 0.5141(5) 0.3443(4) 0.0381(15) Uani 1.0 2 d .
C47 C 0.2780(6) 0.5599(6) 0.3972(4) 0.0376(15) Uani 1.0 2 d .
C48 C 0.3281(6) 0.6234(6) 0.4262(4) 0.0411(16) Uani 1.0 2 d .
C49 C 0.4394(6) 0.6378(6) 0.4017(4) 0.0422(16) Uani 1.0 2 d .
C50 C 0.5000(6) 0.5905(6) 0.3484(4) 0.0406(15) Uani 1.0 2 d .
C51 C 0.1566(6) 0.5388(6) 0.4240(4) 0.0459(17) Uani 1.0 2 d .
C52 C 0.4957(8) 0.7029(9) 0.4327(6) 0.068(3) Uani 1.0 2 d .
C53 C 0.4855(6) 0.3422(6) 0.2713(4) 0.0355(14) Uani 1.0 2 d .
C54 C 0.4437(6) 0.2807(6) 0.3403(4) 0.0363(14) Uani 1.0 2 d .
C55 C 0.4246(6) 0.1708(6) 0.3547(4) 0.0380(15) Uani 1.0 2 d .
C56 C 0.4447(7) 0.1187(6) 0.2997(5) 0.0458(17) Uani 1.0 2 d .
C57 C 0.4858(7) 0.1771(6) 0.2329(5) 0.0474(18) Uani 1.0 2 d .
C58 C 0.5075(6) 0.2863(6) 0.2180(4) 0.0414(16) Uani 1.0 2 d .
C59 C 0.3811(8) 0.1084(7) 0.4298(5) 0.053(2) Uani 1.0 2 d .
C60 C 0.5061(9) 0.1255(8) 0.1711(6) 0.070(3) Uani 1.0 2 d .
B1 B 0.5183(7) 0.4684(6) 0.2547(4) 0.0361(16) Uani 1.0 2 d .
H2 H 0.2309 0.1024 0.1302 0.0602 Uiso 1.0 2 calc R
H5 H 0.0443 0.0882 0.3809 0.0691 Uiso 1.0 2 calc R
H6 H 0.1197 0.2492 0.3776 0.0843 Uiso 1.0 2 calc R
H7 H 0.2090 0.3590 0.2687 0.0787 Uiso 1.0 2 calc R
H8 H 0.2235 0.3071 0.1632 0.0715 Uiso 1.0 2 calc R
H10 H -0.0632 -0.0882 0.1492 0.0734 Uiso 1.0 2 calc R
H11 H -0.0616 -0.1814 0.0643 0.0996 Uiso 1.0 2 calc R
H12 H 0.1011 -0.1931 -0.0223 0.1051 Uiso 1.0 2 calc R
H13 H 0.2530 -0.1018 -0.0271 0.1067 Uiso 1.0 2 calc R
H14 H 0.2542 -0.0035 0.0560 0.0772 Uiso 1.0 2 calc R
H15A H 0.0460 0.2284 0.0919 0.0841 Uiso 1.0 2 calc R
H15B H 0.1411 0.1744 0.0403 0.0841 Uiso 1.0 2 calc R
H15C H 0.1701 0.2697 0.0701 0.0841 Uiso 1.0 2 calc R
H21A H 0.1928 -0.2012 0.1651 0.1677 Uiso 1.0 2 calc R
H21B H 0.2224 -0.3108 0.2182 0.1677 Uiso 1.0 2 calc R
H21C H 0.2874 -0.2035 0.2068 0.1677 Uiso 1.0 2 calc R
H22A H 0.2856 -0.1591 0.3635 0.2070 Uiso 1.0 2 calc R
H22B H 0.2517 -0.0388 0.3257 0.2070 Uiso 1.0 2 calc R
H22C H 0.3131 -0.1199 0.2787 0.2070 Uiso 1.0 2 calc R
H23A H 0.0238 -0.1990 0.4828 0.1988 Uiso 1.0 2 calc R
H23B H -0.0302 -0.0826 0.4546 0.1988 Uiso 1.0 2 calc R
H23C H 0.1010 -0.0970 0.4468 0.1988 Uiso 1.0 2 calc R
H24A H -0.1845 -0.1677 0.4105 0.1692 Uiso 1.0 2 calc R
H24B H -0.1359 -0.2852 0.4421 0.1692 Uiso 1.0 2 calc R
H24C H -0.1833 -0.2628 0.3722 0.1692 Uiso 1.0 2 calc R
H25A H -0.0008 -0.3689 0.2628 0.1694 Uiso 1.0 2 calc R
H25B H -0.0240 -0.2635 0.2041 0.1694 Uiso 1.0 2 calc R
H25C H -0.1147 -0.3003 0.2772 0.1694 Uiso 1.0 2 calc R
H26A H -0.2763 0.0974 0.3675 0.1188 Uiso 1.0 2 calc R
H26B H -0.1563 0.1227 0.3737 0.1188 Uiso 1.0 2 calc R
H26C H -0.1999 0.0021 0.4026 0.1188 Uiso 1.0 2 calc R
H27A H -0.2314 -0.0321 0.2166 0.1011 Uiso 1.0 2 calc R
H27B H -0.3191 0.0121 0.2769 0.1011 Uiso 1.0 2 calc R
H27C H -0.2527 -0.1001 0.2976 0.1011 Uiso 1.0 2 calc R
H28A H -0.1045 0.2254 0.2294 0.0961 Uiso 1.0 2 calc R
H28B H -0.2243 0.1994 0.2233 0.0961 Uiso 1.0 2 calc R
H28C H -0.1153 0.1677 0.1697 0.0961 Uiso 1.0 2 calc R
H30 H 0.3849 0.4515 0.1598 0.0536 Uiso 1.0 2 calc R
H32 H 0.4220 0.7418 0.0186 0.0625 Uiso 1.0 2 calc R
H34 H 0.5772 0.6717 0.1801 0.0540 Uiso 1.0 2 calc R
H38 H 0.6485 0.4144 0.3513 0.0461 Uiso 1.0 2 calc R
H40 H 0.9628 0.4438 0.2312 0.0564 Uiso 1.0 2 calc R
H42 H 0.7045 0.5003 0.1384 0.0476 Uiso 1.0 2 calc R
H46 H 0.2999 0.4736 0.3242 0.0458 Uiso 1.0 2 calc R
H48 H 0.2860 0.6562 0.4623 0.0494 Uiso 1.0 2 calc R
H50 H 0.5770 0.6036 0.3313 0.0487 Uiso 1.0 2 calc R
H54 H 0.4280 0.3148 0.3786 0.0435 Uiso 1.0 2 calc R
H56 H 0.4300 0.0444 0.3088 0.0549 Uiso 1.0 2 calc R
H58 H 0.5379 0.3237 0.1703 0.0496 Uiso 1.0 2 calc R

loop_
_atom_site_aniso_label
_atom_site_aniso_U_11
_atom_site_aniso_U_22
_atom_site_aniso_U_33
_atom_site_aniso_U_12
_atom_site_aniso_U_13
_atom_site_aniso_U_23
Ir1 0.04897(19) 0.03407(15) 0.03915(17) -0.00553(11) -0.00932(12) -0.00458(10)
P1 0.0498(13) 0.0462(11) 0.0654(15) 0.0013(9) -0.0052(11) -0.0098(10)
F1 0.254(13) 0.097(6) 0.173(9) -0.036(7) -0.160(10) -0.016(6)
F2 0.073(6) 0.38(2) 0.260(15) -0.016(9) -0.062(8) -0.182(15)
F4 0.217(10) 0.086(5) 0.202(10) -0.087(6) -0.144(9) 0.052(6)
F5 0.290(13) 0.107(6) 0.068(5) -0.125(8) 0.006(6) -0.000(4)
F6 0.156(9) 0.052(4) 0.246(13) -0.007(5) -0.013(8) -0.028(6)
F7 0.112(5) 0.057(3) 0.067(4) -0.008(3) -0.047(4) -0.003(3)
F8 0.113(5) 0.070(4) 0.058(4) 0.016(3) -0.037(4) -0.034(3)
F9 0.056(4) 0.127(5) 0.081(4) -0.003(4) -0.033(3) -0.030(4)
F10 0.055(5) 0.305(13) 0.071(5) 0.014(6) 0.023(4) -0.009(7)
F13 0.039(3) 0.100(4) 0.068(4) -0.010(3) -0.021(3) -0.010(3)
F14 0.038(3) 0.066(4) 0.110(5) -0.010(3) 0.005(3) 0.030(3)
F15 0.038(3) 0.106(5) 0.084(4) 0.009(3) -0.005(3) -0.044(4)
C1 0.035(4) 0.040(4) 0.052(5) 0.002(3) -0.018(4) -0.006(3)
C2 0.058(5) 0.043(4) 0.047(5) -0.011(4) -0.015(4) -0.001(4)
C3 0.040(4) 0.044(4) 0.054(5) -0.008(3) -0.013(4) -0.006(4)
C4 0.051(5) 0.033(4) 0.061(5) -0.004(3) -0.022(4) -0.011(4)
C5 0.080(7) 0.044(4) 0.055(5) -0.006(4) -0.024(5) -0.012(4)
C6 0.086(8) 0.059(6) 0.083(8) 0.008(5) -0.042(6) -0.030(5)
C7 0.068(6) 0.047(5) 0.096(8) -0.007(4) -0.040(6) -0.021(5)
C8 0.053(5) 0.047(5) 0.080(7) -0.015(4) -0.021(5) -0.007(4)
C9 0.061(5) 0.042(4) 0.043(5) 0.000(4) -0.016(4) -0.008(3)
C10 0.083(7) 0.053(5) 0.053(5) -0.000(5) -0.026(5) -0.013(4)
C11 0.136(11) 0.069(6) 0.062(7) -0.009(7) -0.047(8) -0.022(5)
C12 0.131(12) 0.077(7) 0.063(7) -0.001(7) -0.027(8) -0.029(6)
C13 0.114(11) 0.095(8) 0.045(6) 0.029(8) -0.010(6) -0.015(6)
C14 0.077(7) 0.066(6) 0.041(5) 0.000(5) 0.000(5) -0.011(4)
C15 0.091(8) 0.049(5) 0.063(6) -0.018(5) -0.021(6) 0.008(4)
C16 0.076(7) 0.037(4) 0.053(5) 0.017(4) 0.004(5) 0.004(4)
C17 0.066(6) 0.035(4) 0.110(9) -0.005(4) -0.057(6) 0.014(5)
C18 0.122(10) 0.046(5) 0.041(5) 0.003(5) -0.032(6) 0.001(4)
C19 0.065(6) 0.052(5) 0.052(6) -0.002(4) -0.002(5) 0.018(4)
C20 0.082(7) 0.039(4) 0.056(6) -0.018(4) -0.037(5) 0.006(4)
C21 0.146(14) 0.105(10) 0.096(10) 0.069(10) 0.032(10) 0.016(8)
C22 0.111(12) 0.093(9) 0.31(3) -0.047(9) -0.146(15) 0.071(12)
C23 0.37(3) 0.072(8) 0.080(10) 0.051(12) -0.113(14) -0.025(7)
C24 0.089(10) 0.105(10) 0.147(14) -0.008(8) 0.012(9) 0.075(10)
C25 0.26(2) 0.041(6) 0.160(14) -0.042(8) -0.155(15) 0.018(7)
C26 0.078(8) 0.109(10) 0.107(10) 0.017(7) -0.005(8) -0.044(8)
C27 0.058(6) 0.063(6) 0.125(11) 0.002(5) -0.013(7) -0.021(6)
C28 0.065(7) 0.057(6) 0.106(9) 0.009(5) -0.020(6) -0.004(6)
C29 0.032(4) 0.048(4) 0.033(4) -0.007(3) -0.005(3) -0.007(3)
C30 0.041(4) 0.049(4) 0.041(4) -0.011(3) -0.009(4) -0.004(3)
C31 0.048(5) 0.053(5) 0.049(5) -0.008(4) -0.014(4) -0.006(4)
C32 0.060(5) 0.049(4) 0.043(5) -0.003(4) -0.014(4) -0.001(4)
C33 0.049(5) 0.045(4) 0.040(4) -0.003(4) -0.004(4) -0.009(3)
C34 0.052(5) 0.046(4) 0.035(4) -0.006(4) -0.005(4) -0.009(3)
C35 0.095(9) 0.067(7) 0.092(9) -0.029(6) -0.057(7) 0.023(6)
C36 0.106(9) 0.050(5) 0.056(6) -0.019(5) -0.027(6) -0.001(4)
C37 0.039(4) 0.041(4) 0.031(4) -0.009(3) 0.000(3) -0.012(3)
C38 0.033(4) 0.042(4) 0.040(4) -0.005(3) -0.001(3) -0.014(3)
C39 0.039(4) 0.040(4) 0.043(4) 0.002(3) -0.010(3) -0.015(3)
C40 0.036(4) 0.044(4) 0.063(5) -0.007(3) -0.006(4) -0.019(4)
C41 0.044(5) 0.045(4) 0.043(5) -0.005(3) 0.002(4) -0.012(3)
C42 0.038(4) 0.046(4) 0.032(4) -0.005(3) -0.000(3) -0.011(3)
C43 0.045(5) 0.049(4) 0.056(5) -0.000(4) -0.017(4) -0.015(4)
C44 0.044(5) 0.060(5) 0.076(7) -0.009(4) 0.011(5) -0.015(5)
C45 0.038(4) 0.033(3) 0.032(4) -0.007(3) -0.007(3) -0.004(3)
C46 0.041(4) 0.036(4) 0.035(4) -0.007(3) -0.011(3) -0.002(3)
C47 0.038(4) 0.042(4) 0.029(4) -0.003(3) -0.007(3) -0.002(3)
C48 0.042(4) 0.050(4) 0.035(4) 0.003(3) -0.008(3) -0.018(3)
C49 0.034(4) 0.043(4) 0.052(5) 0.000(3) -0.011(4) -0.016(3)
C50 0.032(4) 0.048(4) 0.044(4) -0.003(3) -0.008(3) -0.016(3)
C51 0.037(4) 0.054(5) 0.042(5) -0.004(4) -0.011(4) -0.001(4)
C52 0.050(6) 0.086(7) 0.079(7) -0.008(5) -0.001(5) -0.050(6)
C53 0.034(4) 0.041(4) 0.032(4) -0.004(3) -0.007(3) -0.010(3)
C54 0.038(4) 0.045(4) 0.030(4) -0.003(3) -0.009(3) -0.015(3)
C55 0.035(4) 0.043(4) 0.040(4) -0.004(3) -0.013(3) -0.011(3)
C56 0.044(5) 0.043(4) 0.056(5) -0.002(3) -0.014(4) -0.019(4)
C57 0.047(5) 0.050(4) 0.051(5) -0.005(4) -0.010(4) -0.024(4)
C58 0.038(4) 0.049(4) 0.036(4) -0.004(3) -0.006(3) -0.012(3)
C59 0.074(6) 0.043(4) 0.045(5) -0.013(4) -0.018(5) -0.008(4)
C60 0.058(6) 0.066(6) 0.084(7) -0.018(5) 0.013(6) -0.035(5)
B1 0.037(4) 0.040(4) 0.032(4) -0.006(3) -0.004(3) -0.011(3)

loop_
_atom_type_symbol
_atom_type_description
_atom_type_scat_dispersion_real
_atom_type_scat_dispersion_imag
_atom_type_scat_source
C C 0.0033 0.0016
;
International Tables for Crystallography
(1992, Vol. C, Tables 4.2.6.8 and 6.1.1.4)
;
H H 0.0000 0.0000
;
International Tables for Crystallography
(1992, Vol. C, Table 6.1.1.4)
;
F F 0.0171 0.0103
;
International Tables for Crystallography
(1992, Vol. C, Tables 4.2.6.8 and 6.1.1.4)
;
Ir Ir -1.4442 7.9887
;
International Tables for Crystallography
(1992, Vol. C, Tables 4.2.6.8 and 6.1.1.4)
;
P P 0.1023 0.0942
;
International Tables for Crystallography
(1992, Vol. C, Tables 4.2.6.8 and 6.1.1.4)
;
B B 0.0013 0.0007
;
International Tables for Crystallography
(1992, Vol. C, Tables 4.2.6.8 and 6.1.1.4)
;

loop_
_geom_angle_atom_site_label_1
_geom_angle_atom_site_label_2
_geom_angle_atom_site_label_3
_geom_angle
_geom_angle_publ_flag
P1 Ir1 C1 97.6(3) yes
P1 Ir1 C4 85.2(3) yes
P1 Ir1 C16 147.3(3) yes
P1 Ir1 C17 147.1(3) yes
P1 Ir1 C18 110.6(3) yes
P1 Ir1 C19 95.2(3) yes
P1 Ir1 C20 111.9(3) yes
C1 Ir1 C4 79.8(4) yes
C1 Ir1 C16 95.7(3) yes
C1 Ir1 C17 115.1(4) yes
C1 Ir1 C18 151.8(4) yes
C1 Ir1 C19 145.4(4) yes
C1 Ir1 C20 110.6(4) yes
C4 Ir1 C16 126.6(4) yes
C4 Ir1 C17 96.8(4) yes
C4 Ir1 C18 101.7(4) yes
C4 Ir1 C19 133.4(4) yes
C4 Ir1 C20 157.7(4) yes
C16 Ir1 C17 37.5(5) yes
C16 Ir1 C18 60.5(4) yes
C16 Ir1 C19 58.8(3) yes
C16 Ir1 C20 35.5(4) yes
C17 Ir1 C18 36.7(4) yes
C17 Ir1 C19 60.0(4) yes
C17 Ir1 C20 61.1(4) yes
C18 Ir1 C19 35.2(5) yes
C18 Ir1 C20 59.7(4) yes
C19 Ir1 C20 35.1(4) yes
Ir1 P1 C26 115.2(5) yes
Ir1 P1 C27 115.5(4) yes
Ir1 P1 C28 116.2(4) yes
C26 P1 C27 102.1(7) yes
C26 P1 C28 103.7(6) yes
C27 P1 C28 102.2(6) yes
F35 F3 C35 77.4(14) yes
F27 F11 C44 72.7(13) yes
F27 F12 C44 50.3(8) yes
F31 F16 F32 112.0(16) yes
F31 F16 C52 51.6(9) yes
F32 F16 C52 69.0(15) yes
F18 F17 F31 116.6(14) yes
F18 F17 C52 53.7(8) yes
F31 F17 C52 69.2(13) yes
F17 F18 F34 111.4(16) yes
F17 F18 C52 52.1(8) yes
F34 F18 C52 67.2(14) yes
F28 F19 F29 131.4(19) yes
F28 F19 C59 65.1(12) yes
F29 F19 C59 67.4(14) yes
F21 F20 F30 136.5(19) yes
F21 F20 C59 68.7(11) yes
F30 F20 C59 71.2(13) yes
F20 F21 F28 116.9(17) yes
F20 F21 C59 58.2(10) yes
F28 F21 C59 64.1(12) yes
F25 F22 F26 149(3) yes
F25 F22 C60 81.6(19) yes
F26 F22 C60 69.4(16) yes
F33 F24 C60 58.6(19) yes
F22 F25 F26 17.4(14) yes
F22 F25 C60 68.5(17) yes
F26 F25 C60 52.4(10) yes
F22 F26 F25 13.4(12) yes
F22 F26 F33 123(3) yes
F22 F26 C60 70.2(18) yes
F25 F26 F33 109.5(16) yes
F25 F26 C60 57.8(11) yes
F33 F26 C60 57.4(13) yes
F11 F27 F12 105.1(14) yes
F11 F27 C44 63.6(12) yes
F12 F27 C44 46.6(8) yes
F19 F28 F21 117.1(16) yes
F19 F28 C59 58.6(10) yes
F21 F28 C59 66.0(12) yes
F19 F29 F30 109.2(17) yes
F19 F29 C59 67.3(14) yes
F30 F29 C59 52.5(9) yes
F20 F30 F29 106.4(14) yes
F20 F30 C59 63.1(11) yes
F29 F30 C59 49.5(9) yes
F16 F31 F17 120.2(14) yes
F16 F31 C52 53.0(10) yes
F17 F31 C52 71.5(13) yes
F16 F32 F34 126.5(18) yes
F16 F32 C52 72.1(15) yes
F34 F32 C52 58.4(10) yes
F24 F33 F26 157(3) yes
F24 F33 C60 91(3) yes
F26 F33 C60 67.6(15) yes
F18 F34 F32 132.5(17) yes
F18 F34 C52 75.9(15) yes
F32 F34 C52 59.9(10) yes
F3 F35 C35 65.1(13) yes
Ir1 C1 C2 120.2(7) yes
Ir1 C1 C9 123.6(5) yes
C2 C1 C9 115.5(7) yes
C1 C2 C3 107.4(6) yes
C1 C2 C15 116.3(9) yes
C3 C2 C15 116.1(7) yes
C2 C3 C4 116.4(8) yes
C2 C3 C8 122.3(7) yes
C4 C3 C8 121.3(9) yes
Ir1 C4 C3 115.9(7) yes
Ir1 C4 C5 125.4(6) yes
C3 C4 C5 118.6(8) yes
C4 C5 C6 121.0(8) yes
C5 C6 C7 119.7(11) yes
C6 C7 C8 120.3(10) yes
C3 C8 C7 119.0(8) yes
C1 C9 C10 119.7(7) yes
C1 C9 C14 122.1(9) yes
C10 C9 C14 118.1(9) yes
C9 C10 C11 122.1(10) yes
C10 C11 C12 119.6(14) yes
C11 C12 C13 119.0(13) yes
C12 C13 C14 122.8(11) yes
C9 C14 C13 118.3(11) yes
Ir1 C16 C17 69.2(5) yes
Ir1 C16 C20 73.6(5) yes
Ir1 C16 C21 127.3(7) yes
C17 C16 C20 108.2(8) yes
C17 C16 C21 126.8(11) yes
C20 C16 C21 124.8(11) yes
Ir1 C17 C16 73.2(6) yes
Ir1 C17 C18 73.7(6) yes
Ir1 C17 C22 121.4(7) yes
C16 C17 C18 106.3(10) yes
C16 C17 C22 124.9(12) yes
C18 C17 C22 128.7(14) yes
Ir1 C18 C17 69.6(6) yes
Ir1 C18 C19 74.6(6) yes
Ir1 C18 C23 130.8(7) yes
C17 C18 C19 108.2(10) yes
C17 C18 C23 125.1(15) yes
C19 C18 C23 125.6(12) yes
Ir1 C19 C18 70.2(5) yes
Ir1 C19 C20 71.6(5) yes
Ir1 C19 C24 131.5(8) yes
C18 C19 C20 109.5(9) yes
C18 C19 C24 124.4(11) yes
C20 C19 C24 125.5(12) yes
Ir1 C20 C16 70.9(5) yes
Ir1 C20 C19 73.3(5) yes
Ir1 C20 C25 132.6(8) yes
C16 C20 C19 107.8(10) yes
C16 C20 C25 125.9(10) yes
C19 C20 C25 124.7(10) yes
C30 C29 C34 114.5(7) yes
C30 C29 B1 127.2(7) yes
C34 C29 B1 118.2(8) yes
C29 C30 C31 123.1(8) yes
C30 C31 C32 120.6(9) yes
C30 C31 C35 119.4(8) yes
C32 C31 C35 120.0(8) yes
C31 C32 C33 118.1(8) yes
C32 C33 C34 120.9(7) yes
C32 C33 C36 118.5(8) yes
C34 C33 C36 120.6(9) yes
C29 C34 C33 122.8(9) yes
F1 C35 F2 101.1(13) yes
F1 C35 F3 118.0(14) yes
F1 C35 F35 91.1(12) yes
F1 C35 C31 116.7(12) yes
F2 C35 F3 90.8(12) yes
F2 C35 F35 123.2(14) yes
F2 C35 C31 111.6(13) yes
F3 C35 F35 37.5(9) yes
F3 C35 C31 114.2(11) yes
F35 C35 C31 111.3(12) yes
F4 C36 F5 108.0(11) yes
F4 C36 F6 103.5(11) yes
F4 C36 C33 115.3(9) yes
F5 C36 F6 103.0(10) yes
F5 C36 C33 114.8(10) yes
F6 C36 C33 111.0(9) yes
C38 C37 C42 114.9(7) yes
C38 C37 B1 120.8(6) yes
C42 C37 B1 124.3(7) yes
C37 C38 C39 123.3(6) yes
C38 C39 C40 119.4(8) yes
C38 C39 C43 118.5(7) yes
C40 C39 C43 122.0(7) yes
C39 C40 C41 118.5(8) yes
C40 C41 C42 121.2(7) yes
C40 C41 C44 120.4(8) yes
C42 C41 C44 118.4(8) yes
C37 C42 C41 122.6(8) yes
F7 C43 F8 105.5(7) yes
F7 C43 F9 107.1(7) yes
F7 C43 C39 113.1(8) yes
F8 C43 F9 105.2(8) yes
F8 C43 C39 112.0(7) yes
F9 C43 C39 113.4(7) yes
F10 C44 F11 95.6(10) yes
F10 C44 F12 98.2(10) yes
F10 C44 F27 125.4(10) yes
F10 C44 C41 115.4(9) yes
F11 C44 F12 120.6(11) yes
F11 C44 F27 43.7(11) yes
F11 C44 C41 111.1(10) yes
F12 C44 F27 83.1(11) yes
F12 C44 C41 113.8(9) yes
F27 C44 C41 113.4(9) yes
C46 C45 C50 115.1(7) yes
C46 C45 B1 118.9(7) yes
C50 C45 B1 125.8(6) yes
C45 C46 C47 121.9(8) yes
C46 C47 C48 121.3(7) yes
C46 C47 C51 118.4(8) yes
C48 C47 C51 120.3(7) yes
C47 C48 C49 118.3(7) yes
C48 C49 C50 120.4(8) yes
C48 C49 C52 119.6(8) yes
C50 C49 C52 120.0(7) yes
C45 C50 C49 122.9(7) yes
F13 C51 F14 105.1(8) yes
F13 C51 F15 104.4(7) yes
F13 C51 C47 111.7(6) yes
F14 C51 F15 108.1(6) yes
F14 C51 C47 113.3(6) yes
F15 C51 C47 113.5(8) yes
F16 C52 F17 111.3(13) yes
F16 C52 F18 128.6(14) yes
F16 C52 F31 75.4(11) yes
F16 C52 F32 38.9(9) yes
F16 C52 F34 98.4(12) yes
F16 C52 C49 112.3(12) yes
F17 C52 F18 74.2(10) yes
F17 C52 F31 39.2(8) yes
F17 C52 F32 130.5(14) yes
F17 C52 F34 105.2(12) yes
F17 C52 C49 113.4(10) yes
F18 C52 F31 108.6(12) yes
F18 C52 F32 97.0(11) yes
F18 C52 F34 36.9(10) yes
F18 C52 C49 110.9(12) yes
F31 C52 F32 107.4(13) yes
F31 C52 F34 126.8(14) yes
F31 C52 C49 116.0(10) yes
F32 C52 F34 61.7(10) yes
F32 C52 C49 115.1(11) yes
F34 C52 C49 115.0(12) yes
C54 C53 C58 115.7(7) yes
C54 C53 B1 122.4(7) yes
C58 C53 B1 121.7(6) yes
C53 C54 C55 122.0(7) yes
C54 C55 C56 120.5(6) yes
C54 C55 C59 119.8(8) yes
C56 C55 C59 119.7(7) yes
C55 C56 C57 118.0(7) yes
C56 C57 C58 122.2(9) yes
C56 C57 C60 120.2(8) yes
C58 C57 C60 117.6(7) yes
C53 C58 C57 121.6(7) yes
F19 C59 F20 126.0(10) yes
F19 C59 F21 100.8(10) yes
F19 C59 F28 56.3(11) yes
F19 C59 F29 45.3(10) yes
F19 C59 F30 112.9(10) yes
F19 C59 C55 117.7(8) yes
F20 C59 F21 53.2(10) yes
F20 C59 F28 99.3(12) yes
F20 C59 F29 116.7(11) yes
F20 C59 F30 45.7(10) yes
F20 C59 C55 115.9(10) yes
F21 C59 F28 49.9(11) yes
F21 C59 F29 135.0(11) yes
F21 C59 F30 97.4(10) yes
F21 C59 C55 110.7(9) yes
F28 C59 F29 101.1(13) yes
F28 C59 F30 132.4(10) yes
F28 C59 C55 109.9(9) yes
F29 C59 F30 78.0(11) yes
F29 C59 C55 111.8(10) yes
F30 C59 C55 114.4(8) yes
F22 C60 F23 109.2(11) yes
F22 C60 F24 120.0(15) yes
F22 C60 F25 29.8(12) yes
F22 C60 F26 40.4(12) yes
F22 C60 F33 92.9(14) yes
F22 C60 C57 111.3(10) yes
F23 C60 F24 91.0(9) yes
F23 C60 F25 83.9(9) yes
F23 C60 F26 133.4(14) yes
F23 C60 F33 113.7(12) yes
F23 C60 C57 112.3(11) yes
F24 C60 F25 138.2(14) yes
F24 C60 F26 84.7(13) yes
F24 C60 F33 30.0(10) yes
F24 C60 C57 111.4(10) yes
F25 C60 F26 69.9(12) yes
F25 C60 F33 118.3(15) yes
F25 C60 C57 108.9(11) yes
F26 C60 F33 55.0(12) yes
F26 C60 C57 112.4(11) yes
F33 C60 C57 115.7(11) yes
C29 B1 C37 110.2(5) yes
C29 B1 C45 105.2(6) yes
C29 B1 C53 113.8(7) yes
C37 B1 C45 111.7(7) yes
C37 B1 C53 104.4(6) yes
C45 B1 C53 111.8(5) yes
C1 C2 H2 105.333 no
C3 C2 H2 105.330 no
C15 C2 H2 105.337 no
C4 C5 H5 119.523 no
C6 C5 H5 119.511 no
C5 C6 H6 120.124 no
C7 C6 H6 120.139 no
C6 C7 H7 119.827 no
C8 C7 H7 119.837 no
C3 C8 H8 120.490 no
C7 C8 H8 120.502 no
C9 C10 H10 118.962 no
C11 C10 H10 118.944 no
C10 C11 H11 120.223 no
C12 C11 H11 120.210 no
C11 C12 H12 120.495 no
C13 C12 H12 120.500 no
C12 C13 H13 118.581 no
C14 C13 H13 118.572 no
C9 C14 H14 120.832 no
C13 C14 H14 120.820 no
C2 C15 H15A 109.479 no
C2 C15 H15B 109.470 no
C2 C15 H15C 109.469 no
H15A C15 H15B 109.469 no
H15A C15 H15C 109.472 no
H15B C15 H15C 109.468 no
C16 C21 H21A 109.470 no
C16 C21 H21B 109.460 no
C16 C21 H21C 109.463 no
H21A C21 H21B 109.480 no
H21A C21 H21C 109.481 no
H21B C21 H21C 109.473 no
C17 C22 H22A 109.472 no
C17 C22 H22B 109.469 no
C17 C22 H22C 109.463 no
H22A C22 H22B 109.476 no
H22A C22 H22C 109.476 no
H22B C22 H22C 109.471 no
C18 C23 H23A 109.478 no
C18 C23 H23B 109.472 no
C18 C23 H23C 109.461 no
H23A C23 H23B 109.471 no
H23A C23 H23C 109.472 no
H23B C23 H23C 109.474 no
C19 C24 H24A 109.469 no
C19 C24 H24B 109.463 no
C19 C24 H24C 109.475 no
H24A C24 H24B 109.468 no
H24A C24 H24C 109.475 no
H24B C24 H24C 109.477 no
C20 C25 H25A 109.466 no
C20 C25 H25B 109.475 no
C20 C25 H25C 109.463 no
H25A C25 H25B 109.477 no
H25A C25 H25C 109.477 no
H25B C25 H25C 109.469 no
P1 C26 H26A 109.460 no
P1 C26 H26B 109.460 no
P1 C26 H26C 109.473 no
H26A C26 H26B 109.476 no
H26A C26 H26C 109.480 no
H26B C26 H26C 109.479 no
P1 C27 H27A 109.465 no
P1 C27 H27B 109.466 no
P1 C27 H27C 109.466 no
H27A C27 H27B 109.478 no
H27A C27 H27C 109.480 no
H27B C27 H27C 109.473 no
P1 C28 H28A 109.464 no
P1 C28 H28B 109.472 no
P1 C28 H28C 109.473 no
H28A C28 H28B 109.472 no
H28A C28 H28C 109.471 no
H28B C28 H28C 109.474 no
C29 C30 H30 118.436 no
C31 C30 H30 118.431 no
C31 C32 H32 120.917 no
C33 C32 H32 120.933 no
C29 C34 H34 118.617 no
C33 C34 H34 118.615 no
C37 C38 H38 118.348 no
C39 C38 H38 118.336 no
C39 C40 H40 120.753 no
C41 C40 H40 120.744 no
C37 C42 H42 118.677 no
C41 C42 H42 118.683 no
C45 C46 H46 119.043 no
C47 C46 H46 119.038 no
C47 C48 H48 120.850 no
C49 C48 H48 120.862 no
C45 C50 H50 118.544 no
C49 C50 H50 118.548 no
C53 C54 H54 118.989 no
C55 C54 H54 118.986 no
C55 C56 H56 121.014 no
C57 C56 H56 121.007 no
C53 C58 H58 119.176 no
C57 C58 H58 119.200 no

loop_
_geom_bond_atom_site_label_1
_geom_bond_atom_site_label_2
_geom_bond_distance
_geom_bond_publ_flag
Ir1 P1 2.297(3) yes
Ir1 C1 1.936(7) yes
Ir1 C4 2.069(9) yes
Ir1 C16 2.264(9) yes
Ir1 C17 2.211(11) yes
Ir1 C18 2.264(9) yes
Ir1 C19 2.319(8) yes
Ir1 C20 2.298(8) yes
P1 C26 1.810(15) yes
P1 C27 1.808(13) yes
P1 C28 1.804(10) yes
F1 C35 1.250(15) yes
F2 C35 1.284(16) yes
F3 F35 0.88(2) yes
F3 C35 1.316(16) yes
F4 C36 1.273(19) yes
F5 C36 1.258(12) yes
F6 C36 1.332(14) yes
F7 C43 1.333(9) yes
F8 C43 1.325(11) yes
F9 C43 1.328(10) yes
F10 C44 1.271(12) yes
F11 F27 1.00(3) yes
F11 C44 1.295(15) yes
F12 F27 1.781(18) yes
F12 C44 1.304(17) yes
F13 C51 1.344(11) yes
F14 C51 1.308(9) yes
F15 C51 1.331(11) yes
F16 F31 1.63(2) yes
F16 F32 0.89(2) yes
F16 C52 1.34(2) yes
F17 F18 1.631(18) yes
F17 F31 0.891(17) yes
F17 C52 1.337(17) yes
F18 F34 0.85(3) yes
F18 C52 1.367(17) yes
F19 F28 1.25(3) yes
F19 F29 0.989(19) yes
F19 C59 1.283(17) yes
F20 F21 1.190(19) yes
F20 F30 1.01(2) yes
F20 C59 1.263(18) yes
F21 F28 1.16(3) yes
F21 C59 1.384(17) yes
F22 F25 0.72(3) yes
F22 F26 0.93(3) yes
F22 C60 1.346(18) yes
F23 C60 1.293(13) yes
F24 F33 0.71(2) yes
F24 C60 1.429(19) yes
F25 F26 1.59(3) yes
F25 C60 1.431(17) yes
F26 F33 1.19(3) yes
F26 C60 1.34(3) yes
F27 C44 1.380(18) yes
F28 C59 1.363(19) yes
F29 F30 1.65(3) yes
F29 C59 1.28(3) yes
F30 C59 1.340(14) yes
F31 C52 1.318(18) yes
F32 F34 1.341(19) yes
F32 C52 1.318(18) yes
F33 C60 1.22(3) yes
F34 C52 1.298(17) yes
F35 C35 1.42(2) yes
C1 C2 1.501(11) yes
C1 C9 1.478(13) yes
C2 C3 1.505(14) yes
C2 C15 1.522(13) yes
C3 C4 1.369(10) yes
C3 C8 1.412(13) yes
C4 C5 1.405(14) yes
C5 C6 1.385(15) yes
C6 C7 1.389(13) yes
C7 C8 1.386(17) yes
C9 C10 1.389(15) yes
C9 C14 1.394(12) yes
C10 C11 1.379(17) yes
C11 C12 1.378(18) yes
C12 C13 1.35(3) yes
C13 C14 1.401(18) yes
C16 C17 1.440(17) yes
C16 C20 1.391(15) yes
C16 C21 1.515(17) yes
C17 C18 1.411(15) yes
C17 C22 1.50(2) yes
C18 C19 1.387(18) yes
C18 C23 1.510(19) yes
C19 C20 1.394(14) yes
C19 C24 1.503(16) yes
C20 C25 1.53(2) yes
C29 C30 1.398(13) yes
C29 C34 1.416(10) yes
C29 B1 1.635(11) yes
C30 C31 1.385(11) yes
C31 C32 1.379(12) yes
C31 C35 1.479(18) yes
C32 C33 1.391(14) yes
C33 C34 1.369(11) yes
C33 C36 1.500(13) yes
C37 C38 1.394(11) yes
C37 C42 1.399(9) yes
C37 B1 1.634(11) yes
C38 C39 1.387(11) yes
C39 C40 1.397(10) yes
C39 C43 1.480(13) yes
C40 C41 1.368(13) yes
C41 C42 1.377(11) yes
C41 C44 1.488(12) yes
C45 C46 1.408(10) yes
C45 C50 1.385(12) yes
C45 B1 1.644(11) yes
C46 C47 1.367(10) yes
C47 C48 1.385(12) yes
C47 C51 1.498(10) yes
C48 C49 1.363(10) yes
C49 C50 1.390(11) yes
C49 C52 1.475(16) yes
C53 C54 1.399(9) yes
C53 C58 1.397(12) yes
C53 B1 1.637(11) yes
C54 C55 1.396(10) yes
C55 C56 1.394(13) yes
C55 C59 1.500(10) yes
C56 C57 1.349(10) yes
C57 C58 1.393(11) yes
C57 C60 1.511(16) yes
C2 H2 1.000 no
C5 H5 0.950 no
C6 H6 0.950 no
C7 H7 0.950 no
C8 H8 0.950 no
C10 H10 0.950 no
C11 H11 0.950 no
C12 H12 0.950 no
C13 H13 0.950 no
C14 H14 0.950 no
C15 H15A 0.980 no
C15 H15B 0.980 no
C15 H15C 0.980 no
C21 H21A 0.980 no
C21 H21B 0.980 no
C21 H21C 0.980 no
C22 H22A 0.980 no
C22 H22B 0.980 no
C22 H22C 0.980 no
C23 H23A 0.980 no
C23 H23B 0.980 no
C23 H23C 0.980 no
C24 H24A 0.980 no
C24 H24B 0.980 no
C24 H24C 0.980 no
C25 H25A 0.980 no
C25 H25B 0.980 no
C25 H25C 0.980 no
C26 H26A 0.980 no
C26 H26B 0.980 no
C26 H26C 0.980 no
C27 H27A 0.980 no
C27 H27B 0.980 no
C27 H27C 0.980 no
C28 H28A 0.980 no
C28 H28B 0.980 no
C28 H28C 0.980 no
C30 H30 0.950 no
C32 H32 0.950 no
C34 H34 0.950 no
C38 H38 0.950 no
C40 H40 0.950 no
C42 H42 0.950 no
C46 H46 0.950 no
C48 H48 0.950 no
C50 H50 0.950 no
C54 H54 0.950 no
C56 H56 0.950 no
C58 H58 0.950 no

loop_
_geom_contact_atom_site_label_1
_geom_contact_atom_site_label_2
_geom_contact_distance
_geom_contact_publ_flag
_geom_contact_site_symmetry_2
Ir1 C10 3.434(11) no .
F1 C30 2.806(16) no .
F1 C32 3.507(15) no .
F2 C30 3.061(16) no .
F2 C32 3.214(17) no .
F3 C32 2.709(18) no .
F4 C32 3.594(16) no .
F4 C34 2.750(11) no .
F5 C32 2.826(13) no .
F5 C34 3.478(10) no .
F6 C32 3.025(13) no .
F6 C34 3.303(10) no .
F7 C38 2.971(10) no .
F7 C40 3.436(10) no .
F8 F32 3.467(15) no .
F8 C38 2.862(11) no .
F8 C40 3.445(11) no .
F9 C40 2.750(12) no .
F10 C40 2.736(11) no .
F10 C42 3.568(10) no .
F11 C40 3.185(14) no .
F11 C42 3.074(13) no .
F12 C40 3.424(15) no .
F12 C42 2.896(12) no .
F13 C46 2.830(9) no .
F13 C48 3.501(11) no .
F14 C46 3.001(8) no .
F14 C48 3.343(10) no .
F15 C48 2.746(9) no .
F16 C48 3.29(3) no .
F16 C50 3.05(3) no .
F17 C48 2.716(17) no .
F18 C48 3.259(19) no .
F18 C50 3.087(19) no .
F19 C54 2.810(12) no .
F20 C54 3.582(14) no .
F20 C56 2.781(14) no .
F21 C54 3.291(14) no .
F21 C56 3.133(15) no .
F22 C56 2.68(2) no .
F23 C56 3.403(12) no .
F23 C58 2.892(13) no .
F24 C56 3.557(18) no .
F24 C58 2.84(2) no .
F25 C56 2.758(18) no .
F26 C56 2.83(3) no .
F26 C58 3.52(3) no .
F27 C40 3.582(18) no .
F27 C42 2.805(15) no .
F28 C54 2.828(16) no .
F28 C56 3.509(19) no .
F29 C54 2.975(16) no .
F29 C56 3.35(2) no .
F30 C56 2.808(14) no .
F31 C48 2.764(19) no .
F32 C48 3.548(18) no .
F32 C50 2.80(2) no .
F33 C56 3.24(2) no .
F33 C58 3.05(3) no .
F34 C48 3.503(18) no .
F34 C50 2.83(2) no .
F35 C30 3.56(2) no .
F35 C32 2.83(3) no .
C1 C21 3.451(16) no .
C1 C28 3.467(12) no .
C2 C14 2.991(14) no .
C3 C6 2.773(16) no .
C3 C28 3.553(14) no .
C4 C7 2.797(13) no .
C4 C22 3.402(16) no .
C4 C28 3.350(15) no .
C5 C8 2.776(12) no .
C5 C18 3.598(12) no .
C5 C23 3.529(14) no .
C5 C26 3.532(17) no .
C8 C15 3.097(17) no .
C9 C12 2.797(17) no .
C9 C15 3.044(12) no .
C9 C16 3.441(12) no .
C9 C21 3.268(16) no .
C10 C13 2.714(15) no .
C10 C20 3.549(13) no .
C10 C25 3.314(15) no .
C11 C14 2.779(19) no .
C14 C15 3.304(14) no .
C14 C21 3.435(16) no .
C21 C22 3.20(3) no .
C21 C25 3.15(3) no .
C22 C23 3.22(3) no .
C23 C24 3.12(3) no .
C24 C25 3.14(3) no .
C29 C32 2.850(11) no .
C29 C42 3.061(10) no .
C29 C46 3.252(9) no .
C29 C50 3.565(12) no .
C29 C58 3.208(10) no .
C30 C33 2.739(11) no .
C30 C53 3.180(10) no .
C30 C58 3.215(10) no .
C31 C34 2.745(14) no .
C34 C37 3.121(10) no .
C34 C42 3.188(11) no .
C34 C45 3.186(9) no .
C37 C40 2.840(11) no .
C37 C50 3.114(10) no .
C37 C54 3.496(9) no .
C37 C58 3.271(12) no .
C38 C41 2.730(10) no .
C38 C45 3.137(10) no .
C38 C50 3.132(10) no .
C38 C53 3.273(12) no .
C39 C42 2.748(12) no .
C42 C53 3.518(9) no .
C45 C48 2.832(10) no .
C45 C54 3.062(10) no .
C46 C49 2.741(12) no .
C46 C53 3.158(10) no .
C46 C54 3.170(10) no .
C47 C50 2.722(10) no .
C53 C56 2.845(10) no .
C54 C57 2.735(12) no .
C55 C58 2.746(9) no .
F2 F10 2.760(16) no 1_455
F2 F11 3.504(17) no 1_455
F2 F12 3.50(2) no 2_665
F3 F12 3.285(19) no 2_665
F3 F23 3.409(13) no 2_665
F4 F22 3.424(19) no 1_565
F4 F25 3.203(19) no 1_565
F5 F6 3.219(12) no 2_675
F5 F24 2.88(2) no 2_665
F5 F26 3.55(3) no 2_665
F5 F33 2.93(2) no 2_665
F5 C14 3.508(15) no 2_665
F6 F5 3.219(12) no 2_675
F6 F6 3.549(15) no 2_675
F6 F22 2.93(3) no 1_565
F6 F25 3.15(3) no 1_565
F6 F26 2.97(3) no 1_565
F6 F33 3.45(2) no 1_565
F7 F15 3.375(10) no 2_666
F7 F17 3.509(12) no 2_666
F7 F31 3.389(14) no 2_666
F7 C26 3.461(17) no 1_655
F8 F14 3.395(10) no 2_666
F8 F15 3.011(9) no 2_666
F8 C48 3.294(9) no 2_666
F8 C51 3.499(11) no 2_666
F9 F13 2.791(10) no 1_655
F9 F14 3.466(10) no 1_655
F9 F15 3.415(10) no 2_666
F9 C6 3.071(12) no 1_655
F9 C7 3.362(12) no 1_655
F10 F2 2.760(16) no 1_655
F10 F12 3.200(12) no 2_765
F10 F27 3.230(19) no 2_765
F10 C15 3.557(16) no 1_655
F11 F2 3.504(17) no 1_655
F11 F12 3.139(16) no 2_765
F11 C11 3.423(18) no 1_665
F12 F2 3.50(2) no 2_665
F12 F3 3.285(19) no 2_665
F12 F10 3.200(12) no 2_765
F12 F11 3.139(16) no 2_765
F12 F12 3.332(13) no 2_765
F12 F27 3.143(17) no 2_765
F12 C44 3.509(13) no 2_765
F13 F9 2.791(10) no 1_455
F13 C16 3.240(9) no 1_565
F13 C19 3.401(11) no 1_565
F13 C20 3.103(10) no 1_565
F13 C25 3.335(18) no 1_565
F14 F8 3.395(10) no 2_666
F14 F9 3.466(10) no 1_455
F14 F15 3.009(7) no 2_566
F14 C24 3.355(15) no 2_556
F15 F7 3.375(10) no 2_666
F15 F8 3.011(9) no 2_666
F15 F9 3.415(10) no 2_666
F15 F14 3.009(7) no 2_566
F15 C18 3.249(10) no 1_565
F15 C19 3.464(11) no 1_565
F15 C23 3.364(15) no 1_565
F15 C43 3.540(12) no 2_666
F16 F19 3.20(3) no 2_666
F17 F7 3.509(12) no 2_666
F17 F19 3.14(2) no 2_666
F17 F20 3.304(18) no 1_565
F17 F29 3.07(3) no 2_666
F17 F30 2.896(17) no 1_565
F18 F19 3.35(3) no 2_666
F18 F29 3.52(3) no 2_666
F18 F30 3.09(2) no 1_565
F19 F16 3.20(3) no 2_666
F19 F17 3.14(2) no 2_666
F19 F18 3.35(3) no 2_666
F19 F30 3.475(18) no 2_656
F19 F31 3.04(2) no 2_666
F19 F32 3.22(2) no 2_666
F19 F34 3.29(3) no 2_666
F19 C52 3.495(19) no 2_666
F20 F17 3.304(18) no 1_545
F20 C22 3.56(3) no .
F21 C5 3.468(19) no .
F21 C6 3.191(19) no .
F22 F4 3.424(19) no 1_545
F22 F6 2.93(3) no 1_545
F22 C22 3.52(3) no .
F23 F3 3.409(13) no 2_665
F23 C13 3.431(15) no 2_655
F24 F5 2.88(2) no 2_665
F24 F35 3.47(3) no 2_665
F24 C32 3.348(16) no 2_665
F25 F4 3.203(19) no 1_545
F25 F6 3.15(3) no 1_545
F25 C27 3.25(3) no 1_655
F26 F5 3.55(3) no 2_665
F26 F6 2.97(3) no 1_545
F26 C2 3.59(3) no .
F26 C3 3.60(2) no .
F26 C22 3.50(3) no .
F27 F10 3.230(19) no 2_765
F27 F12 3.143(17) no 2_765
F27 C15 3.368(16) no 2_665
F28 C24 3.22(3) no 2_556
F29 F17 3.07(3) no 2_666
F29 F18 3.52(3) no 2_666
F29 F29 2.89(3) no 2_656
F29 F30 2.80(3) no 2_656
F29 F31 3.12(3) no 2_666
F30 F17 2.896(17) no 1_545
F30 F18 3.09(2) no 1_545
F30 F19 3.475(18) no 2_656
F30 F29 2.80(3) no 2_656
F30 F30 3.57(2) no 2_656
F31 F7 3.389(14) no 2_666
F31 F19 3.04(2) no 2_666
F31 F29 3.12(3) no 2_666
F32 F19 3.22(2) no 2_666
F32 C24 3.37(2) no 1_665
F33 F5 2.93(2) no 2_665
F33 F6 3.45(2) no 1_545
F33 C2 3.548(19) no .
F33 C8 3.452(17) no .
F34 F19 3.29(3) no 2_666
F34 C24 3.60(3) no 1_665
F35 F24 3.47(3) no 2_665
F35 C30 3.549(18) no 2_665
C2 F26 3.59(3) no .
C2 F33 3.548(19) no .
C3 F26 3.60(2) no .
C5 F21 3.468(19) no .
C6 F9 3.071(12) no 1_455
C6 F21 3.191(19) no .
C7 F9 3.362(12) no 1_455
C8 F33 3.452(17) no .
C11 F11 3.423(18) no 1_445
C13 F23 3.431(15) no 2_655
C14 F5 3.508(15) no 2_665
C15 F10 3.557(16) no 1_455
C15 F27 3.368(16) no 2_665
C16 F13 3.240(9) no 1_545
C18 F15 3.249(10) no 1_545
C19 F13 3.401(11) no 1_545
C19 F15 3.464(11) no 1_545
C20 F13 3.103(10) no 1_545
C22 F20 3.56(3) no .
C22 F22 3.52(3) no .
C22 F26 3.50(3) no .
C23 F15 3.364(15) no 1_545
C24 F14 3.355(15) no 2_556
C24 F28 3.22(3) no 2_556
C24 F32 3.37(2) no 1_445
C24 F34 3.60(3) no 1_445
C25 F13 3.335(18) no 1_545
C26 F7 3.461(17) no 1_455
C27 F25 3.25(3) no 1_455
C30 F35 3.549(18) no 2_665
C32 F24 3.348(16) no 2_665
C43 F15 3.540(12) no 2_666
C44 F12 3.509(13) no 2_765
C48 F8 3.294(9) no 2_666
C51 F8 3.499(11) no 2_666
C52 F19 3.495(19) no 2_666
Ir1 H2 3.4785 no .
Ir1 H5 3.1897 no .
Ir1 H10 3.1135 no .
Ir1 H21A 3.4307 no .
Ir1 H22B 3.2344 no .
Ir1 H22C 3.5885 no .
Ir1 H23B 3.5256 no .
Ir1 H24A 3.5391 no .
Ir1 H25B 3.5846 no .
Ir1 H26C 3.5385 no .
Ir1 H27C 3.5562 no .
Ir1 H28C 3.5602 no .
P1 H5 3.5887 no .
P1 H10 3.3668 no .
P1 H24A 3.2274 no .
F1 H30 2.5524 no .
F2 H30 3.0330 no .
F2 H32 3.3293 no .
F3 H32 2.3944 no .
F4 H34 2.4251 no .
F5 H32 2.6298 no .
F6 H32 2.9872 no .
F6 H34 3.4213 no .
F7 H38 2.8076 no .
F8 H38 2.7127 no .
F8 H50 3.5946 no .
F9 H40 2.4585 no .
F10 H40 2.4476 no .
F11 H40 3.2764 no .
F11 H42 3.0624 no .
F12 H42 2.7233 no .
F13 H46 2.5915 no .
F14 H46 2.9289 no .
F14 H48 3.5075 no .
F15 H48 2.4391 no .
F16 H48 3.4425 no .
F16 H50 2.9994 no .
F17 H48 2.4124 no .
F18 H48 3.3780 no .
F18 H50 3.0415 no .
F19 H54 2.5014 no .
F20 H56 2.5185 no .
F21 H54 3.3697 no .
F21 H56 3.1365 no .
F22 H56 2.3418 no .
F23 H58 2.7099 no .
F24 H58 2.5937 no .
F25 H56 2.4726 no .
F26 H56 2.6225 no .
F27 H42 2.5086 no .
F28 H54 2.6022 no .
F29 H54 2.8857 no .
F29 H56 3.5336 no .
F30 H56 2.5455 no .
F31 H48 2.4818 no .
F32 H50 2.5241 no .
F33 H56 3.3592 no .
F33 H58 3.0080 no .
F34 H50 2.5754 no .
F35 H32 2.6119 no .
C1 H10 2.6214 no .
C1 H14 2.7028 no .
C1 H15A 2.7906 no .
C1 H15B 2.7733 no .
C1 H15C 3.3866 no .
C1 H21A 3.0162 no .
C1 H28C 3.0293 no .
C2 H8 2.7364 no .
C2 H14 2.7397 no .
C2 H28A 3.5140 no .
C2 H28C 3.2448 no .
C3 H5 3.2413 no .
C3 H7 3.2725 no .
C3 H15A 2.8264 no .
C3 H15B 3.3865 no .
C3 H15C 2.7386 no .
C3 H22B 3.4234 no .
C3 H28A 3.0520 no .
C3 H28C 3.4955 no .
C4 H2 2.9778 no .
C4 H6 3.2842 no .
C4 H8 3.2778 no .
C4 H22B 2.7917 no .
C4 H26B 3.2346 no .
C4 H28A 2.9534 no .
C4 H28C 3.5776 no .
C5 H7 3.2564 no .
C5 H22B 2.9227 no .
C5 H23B 3.2880 no .
C5 H23C 3.2188 no .
C5 H26B 2.8637 no .
C5 H28A 3.4576 no .
C6 H8 3.2670 no .
C7 H5 3.2550 no .
C8 H2 2.8206 no .
C8 H6 3.2643 no .
C8 H15A 3.3738 no .
C8 H15C 2.7933 no .
C9 H2 2.7191 no .
C9 H11 3.2747 no .
C9 H13 3.2534 no .
C9 H15A 3.3167 no .
C9 H15B 2.7408 no .
C9 H21A 2.4808 no .
C9 H25B 3.2860 no .
C10 H12 3.2439 no .
C10 H14 3.2548 no .
C10 H21A 2.9277 no .
C10 H25B 2.4751 no .
C10 H27A 3.2726 no .
C11 H13 3.2056 no .
C11 H21A 3.4047 no .
C11 H25B 2.7867 no .
C12 H10 3.2343 no .
C12 H14 3.2666 no .
C12 H21A 3.4519 no .
C13 H11 3.2114 no .
C13 H21A 3.0664 no .
C14 H2 2.7492 no .
C14 H10 3.2445 no .
C14 H12 3.2716 no .
C14 H15B 2.7055 no .
C14 H21A 2.5617 no .
C14 H21C 3.5732 no .
C15 H8 2.8819 no .
C15 H14 3.0969 no .
C15 H28C 3.0832 no .
C16 H22A 3.1770 no .
C16 H22B 3.2510 no .
C16 H22C 2.6612 no .
C16 H25A 2.8681 no .
C16 H25B 2.8583 no .
C16 H25C 3.3644 no .
C17 H5 3.5959 no .
C17 H21A 3.2870 no .
C17 H21B 3.2093 no .
C17 H21C 2.7175 no .
C17 H23A 3.1270 no .
C17 H23B 3.2705 no .
C17 H23C 2.6716 no .
C18 H5 3.1442 no .
C18 H22A 2.9064 no .
C18 H22B 2.8795 no .
C18 H22C 3.3791 no .
C18 H24A 2.8184 no .
C18 H24B 2.8168 no .
C18 H24C 3.3332 no .
C18 H26C 3.5260 no .
C19 H23A 2.8481 no .
C19 H23B 2.8353 no .
C19 H23C 3.3467 no .
C19 H25A 3.1056 no .
C19 H25B 3.2732 no .
C19 H25C 2.6725 no .
C19 H26C 3.3867 no .
C19 H27C 3.2689 no .
C20 H10 3.2385 no .
C20 H21A 2.8288 no .
C20 H21B 2.8465 no .
C20 H21C 3.3489 no .
C20 H24A 3.2322 no .
C20 H24B 3.1352 no .
C20 H24C 2.6531 no .
C20 H27C 3.5880 no .
C21 H22C 2.7666 no .
C21 H25A 3.1598 no .
C21 H25B 3.0837 no .
C22 H21C 2.7823 no .
C22 H23C 2.8091 no .
C23 H5 2.7764 no .
C23 H22A 3.1870 no .
C23 H22B 3.2243 no .
C23 H24A 3.0890 no .
C23 H24B 3.0626 no .
C23 H26C 3.4246 no .
C24 H23A 3.1079 no .
C24 H23B 3.0580 no .
C24 H25C 2.7255 no .
C24 H26C 3.0356 no .
C24 H27C 2.8181 no .
C25 H10 2.9981 no .
C25 H21A 3.1234 no .
C25 H21B 3.1048 no .
C25 H24C 2.7029 no .
C26 H5 3.1679 no .
C26 H23B 3.2744 no .
C26 H24A 2.9418 no .
C26 H27B 2.8497 no .
C26 H27C 3.0487 no .
C26 H28A 2.9772 no .
C26 H28B 2.9779 no .
C27 H10 3.0546 no .
C27 H24A 3.2250 no .
C27 H24C 3.3694 no .
C27 H26A 2.8372 no .
C27 H26C 3.0645 no .
C27 H28B 2.8316 no .
C27 H28C 3.0664 no .
C28 H15A 3.0079 no .
C28 H26A 2.9760 no .
C28 H26B 2.9816 no .
C28 H27A 2.9519 no .
C28 H27B 2.9360 no .
C29 H42 2.6926 no .
C29 H46 3.1709 no .
C29 H58 2.9120 no .
C30 H32 3.2620 no .
C30 H34 3.2312 no .
C30 H42 3.5365 no .
C30 H46 3.4543 no .
C30 H58 2.8069 no .
C32 H30 3.2456 no .
C32 H34 3.2485 no .
C34 H30 3.2330 no .
C34 H32 3.2599 no .
C34 H42 2.7748 no .
C34 H50 3.5952 no .
C35 H30 2.6032 no .
C35 H32 2.6483 no .
C36 H32 2.6430 no .
C36 H34 2.6277 no .
C37 H34 2.8429 no .
C37 H50 2.7443 no .
C37 H58 3.2479 no .
C38 H40 3.2670 no .
C38 H42 3.2189 no .
C38 H50 2.6300 no .
C39 H50 3.5411 no .
C40 H38 3.2531 no .
C40 H42 3.2359 no .
C42 H34 2.9501 no .
C42 H38 3.2170 no .
C42 H40 3.2501 no .
C42 H58 3.3615 no .
C43 H38 2.5897 no .
C43 H40 2.7048 no .
C44 H40 2.6481 no .
C44 H42 2.5851 no .
C45 H34 3.0583 no .
C45 H38 2.8309 no .
C45 H54 2.6650 no .
C46 H48 3.2565 no .
C46 H50 3.2228 no .
C46 H54 2.6833 no .
C47 H54 3.5597 no .
C48 H46 3.2475 no .
C48 H50 3.2336 no .
C50 H34 3.1829 no .
C50 H38 2.7787 no .
C50 H46 3.2222 no .
C50 H48 3.2520 no .
C50 H54 3.5926 no .
C51 H46 2.5880 no .
C51 H48 2.6711 no .
C52 H48 2.6215 no .
C52 H50 2.6197 no .
C53 H30 2.8200 no .
C53 H38 3.2107 no .
C53 H46 2.8773 no .
C54 H38 3.2874 no .
C54 H46 2.9097 no .
C54 H56 3.2838 no .
C54 H58 3.2328 no .
C56 H54 3.2711 no .
C56 H58 3.2429 no .
C58 H30 2.6757 no .
C58 H54 3.2316 no .
C58 H56 3.2608 no .
C59 H54 2.6443 no .
C59 H56 2.6717 no .
C60 H56 2.6441 no .
C60 H58 2.6088 no .
B1 H30 2.8778 no .
B1 H34 2.7131 no .
B1 H38 2.7405 no .
B1 H42 2.8228 no .
B1 H46 2.7327 no .
B1 H50 2.8457 no .
B1 H54 2.7923 no .
B1 H58 2.7789 no .
H2 H8 2.8597 no .
H2 H14 2.2154 no .
H2 H15A 2.8338 no .
H2 H15B 2.3002 no .
H2 H15C 2.3298 no .
H5 H6 2.3299 no .
H5 H22B 3.0440 no .
H5 H23B 2.4210 no .
H5 H23C 2.5299 no .
H5 H26B 2.5277 no .
H5 H26C 3.2221 no .
H6 H7 2.3385 no .
H7 H8 2.3409 no .
H8 H15A 3.2717 no .
H8 H15C 2.3020 no .
H10 H11 2.3171 no .
H10 H21A 3.4275 no .
H10 H25B 2.2973 no .
H10 H25C 3.2046 no .
H10 H27A 2.3535 no .
H10 H27C 3.2832 no .
H10 H28C 3.3981 no .
H11 H12 2.3379 no .
H11 H25B 2.8634 no .
H12 H13 2.2879 no .
H13 H14 2.3417 no .
H14 H15B 2.5549 no .
H14 H21A 2.9063 no .
H14 H21C 3.5024 no .
H15A H28A 2.9151 no .
H15A H28C 2.2750 no .
H15B H28C 3.5692 no .
H21A H22C 3.4285 no .
H21A H25A 3.2734 no .
H21A H25B 2.7521 no .
H21B H22C 3.3928 no .
H21B H25A 2.8088 no .
H21B H25B 3.1386 no .
H21C H22A 3.3307 no .
H21C H22B 3.5042 no .
H21C H22C 2.1048 no .
H22A H23A 3.5226 no .
H22A H23C 2.6719 no .
H22B H23C 2.6495 no .
H23A H24A 3.2185 no .
H23A H24B 2.7470 no .
H23B H24A 2.7238 no .
H23B H24B 3.1179 no .
H23B H26B 3.2069 no .
H23B H26C 2.6071 no .
H24A H25C 3.4246 no .
H24A H26A 3.4422 no .
H24A H26C 2.1373 no .
H24A H27C 2.5265 no .
H24B H25C 3.3046 no .
H24C H25A 3.2113 no .
H24C H25B 3.4602 no .
H24C H25C 2.0439 no .
H24C H26C 3.5870 no .
H24C H27C 2.4527 no .
H25C H27C 3.0137 no .
H26A H27B 2.5322 no .
H26A H27C 3.1589 no .
H26A H28A 3.2066 no .
H26A H28B 2.7812 no .
H26B H28A 2.7863 no .
H26B H28B 3.2154 no .
H26C H27B 3.1984 no .
H26C H27C 2.9792 no .
H27A H28B 3.0204 no .
H27A H28C 2.8854 no .
H27B H28B 2.6238 no .
H27B H28C 3.3252 no .
H30 H46 3.2795 no .
H30 H58 2.4056 no .
H34 H42 2.7725 no .
H34 H50 2.9277 no .
H38 H50 2.4711 no .
H38 H54 3.0052 no .
H42 H58 3.0539 no .
H46 H54 2.6401 no .
F1 H8 2.7860 no .
F1 H15C 3.1495 no .
F2 H8 3.3414 no .
F2 H12 3.5899 no 1_565
F3 H12 3.2772 no 1_565
F3 H13 3.3940 no 1_565
F3 H42 3.4231 no 2_665
F3 H58 3.2132 no 2_665
F4 H13 3.5241 no 2_665
F4 H14 3.3027 no 2_665
F4 H15B 3.4935 no 2_665
F5 H2 2.9910 no 2_665
F5 H14 2.6261 no 2_665
F5 H15B 3.2491 no 2_665
F5 H15C 3.4629 no 2_665
F6 H14 3.0543 no 1_565
F6 H21C 3.1023 no 1_565
F7 H23A 3.1805 no 2_656
F7 H26A 3.4569 no 1_655
F7 H26B 2.6374 no 1_655
F7 H48 2.7071 no 2_666
F8 H24B 3.5264 no 1_665
F8 H24C 3.2755 no 1_665
F8 H25A 3.5762 no 1_665
F8 H25C 3.3956 no 1_665
F8 H48 2.7346 no 2_666
F9 H6 2.8027 no 1_655
F9 H7 3.3120 no 1_655
F9 H25A 2.9478 no 1_665
F10 H8 3.3648 no 1_655
F10 H15A 3.0984 no 1_655
F10 H15C 3.1038 no 1_655
F11 H11 2.8154 no 1_665
F11 H12 3.4352 no 1_665
F11 H15A 3.5111 no 2_665
F11 H15B 3.4796 no 2_665
F11 H15C 3.4967 no 2_665
F12 H12 3.3996 no 2_655
F12 H15A 3.0360 no 1_655
F12 H28C 3.4880 no 1_655
F13 H7 3.5871 no .
F13 H21B 3.1517 no 1_565
F13 H25A 2.7256 no 1_565
F14 H6 3.3383 no .
F14 H24B 2.3900 no 2_556
F15 H23A 2.7043 no 1_565
F15 H24B 3.2357 no 1_565
F16 H24C 3.5034 no 1_665
F16 H54 3.1709 no 2_666
F17 H22A 2.9314 no 1_565
F18 H22A 3.0031 no 1_565
F18 H27B 3.4696 no 1_665
F18 H27C 3.1723 no 1_665
F18 H56 3.2993 no 1_565
F19 H24A 2.9406 no 2_556
F19 H26C 3.2546 no 2_556
F20 H22A 3.2369 no .
F20 H22B 2.9683 no .
F20 H23C 3.3267 no .
F20 H26C 3.1655 no 2_556
F21 H5 3.3498 no .
F21 H6 2.8535 no .
F21 H22B 3.3377 no .
F21 H23B 3.1353 no 2_556
F21 H23C 3.3714 no .
F21 H24A 3.1814 no 2_556
F21 H26C 2.9461 no 2_556
F22 H22B 3.3814 no .
F22 H22C 2.8130 no .
F22 H27B 3.2989 no 1_655
F23 H13 2.5029 no 2_655
F23 H27A 3.2287 no 1_655
F23 H27B 3.2060 no 1_655
F23 H28B 3.3630 no 1_655
F23 H32 3.1368 no 2_665
F24 H2 3.1546 no .
F24 H8 3.2602 no .
F24 H32 2.6205 no 2_665
F25 H22C 3.2950 no .
F25 H27A 2.9762 no 1_655
F25 H27B 2.6956 no 1_655
F26 H2 2.7488 no .
F26 H22B 3.2435 no .
F26 H22C 2.8647 no .
F27 H11 3.3530 no 1_665
F27 H15A 3.3228 no 2_665
F27 H15B 3.3107 no 2_665
F27 H15C 2.9226 no 2_665
F28 H6 3.0633 no .
F28 H23B 3.4405 no 2_556
F28 H24A 2.5742 no 2_556
F28 H24B 3.0023 no 2_556
F28 H26C 3.0260 no 2_556
F29 H26A 3.4885 no 1_655
F30 H22A 3.5769 no .
F30 H22B 3.5794 no .
F30 H26C 3.5168 no 2_556
F31 H38 3.0471 no 2_666
F31 H54 3.2012 no 2_666
F32 H24A 3.3936 no 1_665
F32 H24B 3.4356 no 1_665
F32 H24C 2.7769 no 1_665
F33 H2 2.7084 no .
F33 H8 3.2241 no .
F33 H32 3.1889 no 2_665
F34 H24A 3.3925 no 1_665
F34 H24C 2.9648 no 1_665
F34 H27B 3.5465 no 1_665
F34 H27C 2.8576 no 1_665
F35 H42 3.0556 no 2_665
F35 H58 2.7684 no 2_665
C7 H30 3.3811 no .
C7 H40 3.2900 no 1_455
C7 H46 3.4086 no .
C8 H30 3.4045 no .
C8 H40 3.4839 no 1_455
C11 H15B 3.1633 no 2_555
C12 H15A 3.4241 no 2_555
C12 H15B 3.4501 no 2_555
C13 H32 3.4098 no 1_545
C15 H11 3.3031 no 2_555
C15 H12 3.3433 no 2_555
C22 H48 3.5493 no 1_545
C22 H56 2.9946 no .
C23 H5 3.5394 no 2_556
C23 H6 3.5885 no 2_556
C25 H40 3.4996 no 1_445
C30 H7 3.5134 no .
C30 H21B 3.4172 no 1_565
C31 H21B 3.4246 no 1_565
C32 H21C 3.5800 no 1_565
C33 H21C 3.3014 no 1_565
C34 H21C 3.4788 no 1_565
C35 H8 3.5678 no .
C36 H14 3.4699 no 2_665
C39 H25A 3.4857 no 1_665
C39 H25C 3.5816 no 1_665
C39 H28A 3.2574 no 1_655
C40 H25A 3.0961 no 1_665
C40 H25C 3.5503 no 1_665
C40 H28A 2.8757 no 1_655
C41 H28A 3.1455 no 1_655
C41 H28B 3.5234 no 1_655
C42 H28B 3.5222 no 1_655
C43 H25A 3.4994 no 1_665
C43 H48 3.3102 no 2_666
C46 H7 3.4944 no .
C46 H21B 3.4246 no 1_565
C47 H22A 3.4988 no 1_565
C48 H22A 2.8053 no 1_565
C49 H22A 3.1281 no 1_565
C52 H22A 3.3970 no 1_565
C53 H7 3.4415 no .
C54 H7 3.5201 no .
C56 H22B 3.1443 no .
C56 H27B 3.1016 no 1_655
C57 H27B 3.2053 no 1_655
C58 H28B 3.4376 no 1_655
C59 H26C 3.5686 no 2_556
C60 H27B 3.3827 no 1_655
H2 F5 2.9910 no 2_665
H2 F24 3.1546 no .
H2 F26 2.7488 no .
H2 F33 2.7084 no .
H5 F21 3.3498 no .
H5 C23 3.5394 no 2_556
H5 H23A 3.2946 no 2_556
H5 H23B 3.2401 no 2_556
H5 H23C 3.5027 no 2_556
H6 F9 2.8027 no 1_455
H6 F14 3.3383 no .
H6 F21 2.8535 no .
H6 F28 3.0633 no .
H6 C23 3.5885 no 2_556
H6 H23A 2.8682 no 2_556
H6 H23B 3.4583 no 2_556
H6 H46 3.5918 no .
H7 F9 3.3120 no 1_455
H7 F13 3.5871 no .
H7 C30 3.5134 no .
H7 C46 3.4944 no .
H7 C53 3.4415 no .
H7 C54 3.5201 no .
H7 H30 2.7804 no .
H7 H40 3.3508 no 1_455
H7 H46 2.5455 no .
H8 F1 2.7860 no .
H8 F2 3.3414 no .
H8 F10 3.3648 no 1_455
H8 F24 3.2602 no .
H8 F33 3.2241 no .
H8 C35 3.5678 no .
H8 H30 2.8381 no .
H11 F11 2.8154 no 1_445
H11 F27 3.3530 no 1_445
H11 C15 3.3031 no 2_555
H11 H15A 3.2971 no 2_555
H11 H15B 2.5106 no 2_555
H12 F2 3.5899 no 1_545
H12 F3 3.2772 no 1_545
H12 F11 3.4352 no 1_445
H12 F12 3.3996 no 2_655
H12 C15 3.3433 no 2_555
H12 H15A 2.6956 no 2_555
H12 H15B 3.1043 no 2_555
H12 H28C 2.8495 no 2_555
H13 F3 3.3940 no 1_545
H13 F4 3.5241 no 2_665
H13 F23 2.5029 no 2_655
H13 H32 2.9134 no 1_545
H14 F4 3.3027 no 2_665
H14 F5 2.6261 no 2_665
H14 F6 3.0543 no 1_545
H14 C36 3.4699 no 2_665
H15A F10 3.0984 no 1_455
H15A F11 3.5111 no 2_665
H15A F12 3.0360 no 1_455
H15A F27 3.3228 no 2_665
H15A C12 3.4241 no 2_555
H15A H11 3.2971 no 2_555
H15A H12 2.6956 no 2_555
H15B F4 3.4935 no 2_665
H15B F5 3.2491 no 2_665
H15B F11 3.4796 no 2_665
H15B F27 3.3107 no 2_665
H15B C11 3.1633 no 2_555
H15B C12 3.4501 no 2_555
H15B H11 2.5106 no 2_555
H15B H12 3.1043 no 2_555
H15C F1 3.1495 no .
H15C F5 3.4629 no 2_665
H15C F10 3.1038 no 1_455
H15C F11 3.4967 no 2_665
H15C F27 2.9226 no 2_665
H21B F13 3.1517 no 1_545
H21B C30 3.4172 no 1_545
H21B C31 3.4246 no 1_545
H21B C46 3.4246 no 1_545
H21B H46 3.2482 no 1_545
H21C F6 3.1023 no 1_545
H21C C32 3.5800 no 1_545
H21C C33 3.3014 no 1_545
H21C C34 3.4788 no 1_545
H22A F17 2.9314 no 1_545
H22A F18 3.0031 no 1_545
H22A F20 3.2369 no .
H22A F30 3.5769 no .
H22A C47 3.4988 no 1_545
H22A C48 2.8053 no 1_545
H22A C49 3.1281 no 1_545
H22A C52 3.3970 no 1_545
H22A H48 2.6633 no 1_545
H22A H56 3.1104 no .
H22B F20 2.9683 no .
H22B F21 3.3377 no .
H22B F22 3.3814 no .
H22B F26 3.2435 no .
H22B F30 3.5794 no .
H22B C56 3.1443 no .
H22B H56 2.4644 no .
H22C F22 2.8130 no .
H22C F25 3.2950 no .
H22C F26 2.8647 no .
H22C H56 2.9366 no .
H23A F7 3.1805 no 2_656
H23A F15 2.7043 no 1_545
H23A H5 3.2946 no 2_556
H23A H6 2.8682 no 2_556
H23A H48 3.5861 no 1_545
H23B F21 3.1353 no 2_556
H23B F28 3.4405 no 2_556
H23B H5 3.2401 no 2_556
H23B H6 3.4583 no 2_556
H23B H23B 3.3729 no 2_556
H23B H23C 3.3353 no 2_556
H23C F20 3.3267 no .
H23C F21 3.3714 no .
H23C H5 3.5027 no 2_556
H23C H23B 3.3353 no 2_556
H24A F19 2.9406 no 2_556
H24A F21 3.1814 no 2_556
H24A F28 2.5742 no 2_556
H24A F32 3.3936 no 1_445
H24A F34 3.3925 no 1_445
H24B F8 3.5264 no 1_445
H24B F14 2.3900 no 2_556
H24B F15 3.2357 no 1_545
H24B F28 3.0023 no 2_556
H24B F32 3.4356 no 1_445
H24C F8 3.2755 no 1_445
H24C F16 3.5034 no 1_445
H24C F32 2.7769 no 1_445
H24C F34 2.9648 no 1_445
H25A F8 3.5762 no 1_445
H25A F9 2.9478 no 1_445
H25A F13 2.7256 no 1_545
H25A C39 3.4857 no 1_445
H25A C40 3.0961 no 1_445
H25A C43 3.4994 no 1_445
H25A H40 2.7456 no 1_445
H25C F8 3.3956 no 1_445
H25C C39 3.5816 no 1_445
H25C C40 3.5503 no 1_445
H26A F7 3.4569 no 1_455
H26A F29 3.4885 no 1_455
H26B F7 2.6374 no 1_455
H26C F19 3.2546 no 2_556
H26C F20 3.1655 no 2_556
H26C F21 2.9461 no 2_556
H26C F28 3.0260 no 2_556
H26C F30 3.5168 no 2_556
H26C C59 3.5686 no 2_556
H27A F23 3.2287 no 1_455
H27A F25 2.9762 no 1_455
H27B F18 3.4696 no 1_445
H27B F22 3.2989 no 1_455
H27B F23 3.2060 no 1_455
H27B F25 2.6956 no 1_455
H27B F34 3.5465 no 1_445
H27B C56 3.1016 no 1_455
H27B C57 3.2053 no 1_455
H27B C60 3.3827 no 1_455
H27B H56 3.0391 no 1_455
H27C F18 3.1723 no 1_445
H27C F34 2.8576 no 1_445
H28A C39 3.2574 no 1_455
H28A C40 2.8757 no 1_455
H28A C41 3.1455 no 1_455
H28A H40 3.0133 no 1_455
H28B F23 3.3630 no 1_455
H28B C41 3.5234 no 1_455
H28B C42 3.5222 no 1_455
H28B C58 3.4376 no 1_455
H28B H58 3.4963 no 1_455
H28C F12 3.4880 no 1_455
H28C H12 2.8495 no 2_555
H30 C7 3.3811 no .
H30 C8 3.4045 no .
H30 H7 2.7804 no .
H30 H8 2.8381 no .
H32 F23 3.1368 no 2_665
H32 F24 2.6205 no 2_665
H32 F33 3.1889 no 2_665
H32 C13 3.4098 no 1_565
H32 H13 2.9134 no 1_565
H38 F31 3.0471 no 2_666
H40 C7 3.2900 no 1_655
H40 C8 3.4839 no 1_655
H40 C25 3.4996 no 1_665
H40 H7 3.3508 no 1_655
H40 H25A 2.7456 no 1_665
H40 H28A 3.0133 no 1_655
H42 F3 3.4231 no 2_665
H42 F35 3.0556 no 2_665
H46 C7 3.4086 no .
H46 H6 3.5918 no .
H46 H7 2.5455 no .
H46 H21B 3.2482 no 1_565
H48 F7 2.7071 no 2_666
H48 F8 2.7346 no 2_666
H48 C22 3.5493 no 1_565
H48 C43 3.3102 no 2_666
H48 H22A 2.6633 no 1_565
H48 H23A 3.5861 no 1_565
H54 F16 3.1709 no 2_666
H54 F31 3.2012 no 2_666
H56 F18 3.2993 no 1_545
H56 C22 2.9946 no .
H56 H22A 3.1104 no .
H56 H22B 2.4644 no .
H56 H22C 2.9366 no .
H56 H27B 3.0391 no 1_655
H58 F3 3.2132 no 2_665
H58 F35 2.7684 no 2_665
H58 H28B 3.4963 no 1_655

loop_
_geom_torsion_atom_site_label_1
_geom_torsion_atom_site_label_2
_geom_torsion_atom_site_label_3
_geom_torsion_atom_site_label_4
_geom_torsion
_geom_torsion_publ_flag
P1 Ir1 C1 C2 89.4(5) no
P1 Ir1 C1 C9 -100.8(5) no
C1 Ir1 P1 C26 -149.2(3) no
C1 Ir1 P1 C27 92.1(3) no
C1 Ir1 P1 C28 -27.7(3) no
P1 Ir1 C4 C3 -102.6(5) no
P1 Ir1 C4 C5 81.0(6) no
C4 Ir1 P1 C26 -70.2(3) no
C4 Ir1 P1 C27 171.1(3) no
C4 Ir1 P1 C28 51.3(3) no
P1 Ir1 C16 C17 -121.6(5) no
P1 Ir1 C16 C20 -4.3(8) no
P1 Ir1 C16 C21 117.3(6) no
C16 Ir1 P1 C26 97.7(5) no
C16 Ir1 P1 C27 -21.1(5) no
C16 Ir1 P1 C28 -140.8(5) no
P1 Ir1 C17 C16 122.1(5) no
P1 Ir1 C17 C18 8.9(8) no
P1 Ir1 C17 C22 -116.9(6) no
C17 Ir1 P1 C26 24.8(6) no
C17 Ir1 P1 C27 -93.9(6) no
C17 Ir1 P1 C28 146.3(5) no
P1 Ir1 C18 C17 -174.8(3) no
P1 Ir1 C18 C19 68.5(4) no
P1 Ir1 C18 C23 -55.5(11) no
C18 Ir1 P1 C26 30.5(4) no
C18 Ir1 P1 C27 -88.3(4) no
C18 Ir1 P1 C28 152.0(4) no
P1 Ir1 C19 C18 -119.0(4) no
P1 Ir1 C19 C20 121.5(4) no
P1 Ir1 C19 C24 -0.1(9) no
C19 Ir1 P1 C26 63.1(3) no
C19 Ir1 P1 C27 -55.7(3) no
C19 Ir1 P1 C28 -175.4(4) no
P1 Ir1 C20 C16 177.5(3) no
P1 Ir1 C20 C19 -66.3(5) no
P1 Ir1 C20 C25 55.8(7) no
C20 Ir1 P1 C26 95.0(3) no
C20 Ir1 P1 C27 -23.7(3) no
C20 Ir1 P1 C28 -143.5(3) no
C1 Ir1 C4 C3 -3.9(5) no
C1 Ir1 C4 C5 179.7(7) no
C4 Ir1 C1 C2 5.7(5) no
C4 Ir1 C1 C9 175.6(6) no
C1 Ir1 C16 C17 124.8(4) no
C1 Ir1 C16 C20 -117.9(5) no
C1 Ir1 C16 C21 3.7(9) no
C16 Ir1 C1 C2 -120.5(5) no
C16 Ir1 C1 C9 49.3(6) no
C1 Ir1 C17 C16 -64.5(5) no
C1 Ir1 C17 C18 -177.7(4) no
C1 Ir1 C17 C22 56.5(9) no
C17 Ir1 C1 C2 -87.0(6) no
C17 Ir1 C1 C9 82.8(6) no
C1 Ir1 C18 C17 4.4(11) no
C1 Ir1 C18 C19 -112.2(9) no
C1 Ir1 C18 C23 123.8(9) no
C18 Ir1 C1 C2 -89.9(9) no
C18 Ir1 C1 C9 79.9(10) no
C1 Ir1 C19 C18 129.6(6) no
C1 Ir1 C19 C20 10.1(9) no
C1 Ir1 C19 C24 -111.5(8) no
C19 Ir1 C1 C2 -159.9(5) no
C19 Ir1 C1 C9 9.9(9) no
C1 Ir1 C20 C16 69.9(5) no
C1 Ir1 C20 C19 -173.9(4) no
C1 Ir1 C20 C25 -51.8(8) no
C20 Ir1 C1 C2 -153.7(5) no
C20 Ir1 C1 C9 16.1(7) no
C4 Ir1 C16 C17 43.3(5) no
C4 Ir1 C16 C20 160.6(4) no
C4 Ir1 C16 C21 -77.8(9) no
C16 Ir1 C4 C3 85.6(6) no
C16 Ir1 C4 C5 -90.8(7) no
C4 Ir1 C17 C16 -146.4(4) no
C4 Ir1 C17 C18 100.5(5) no
C4 Ir1 C17 C22 -25.3(8) no
C17 Ir1 C4 C3 110.4(6) no
C17 Ir1 C4 C5 -66.0(7) no
C4 Ir1 C18 C17 -85.7(5) no
C4 Ir1 C18 C19 157.7(4) no
C4 Ir1 C18 C23 33.7(11) no
C18 Ir1 C4 C3 147.4(6) no
C18 Ir1 C4 C5 -29.0(7) no
C4 Ir1 C19 C18 -30.8(6) no
C4 Ir1 C19 C20 -150.3(4) no
C4 Ir1 C19 C24 88.2(10) no
C19 Ir1 C4 C3 164.9(5) no
C19 Ir1 C4 C5 -11.5(9) no
C4 Ir1 C20 C16 -44.6(10) no
C4 Ir1 C20 C19 71.6(10) no
C4 Ir1 C20 C25 -166.3(6) no
C20 Ir1 C4 C3 116.1(9) no
C20 Ir1 C4 C5 -60.3(11) no
C16 Ir1 C17 C16 0.0(4) no
C16 Ir1 C17 C18 -113.2(7) no
C16 Ir1 C17 C22 121.0(10) no
C17 Ir1 C16 C17 0.0(4) no
C17 Ir1 C16 C20 117.3(7) no
C17 Ir1 C16 C21 -121.1(10) no
C16 Ir1 C18 C17 40.0(4) no
C16 Ir1 C18 C19 -76.6(5) no
C16 Ir1 C18 C23 159.4(12) no
C18 Ir1 C16 C17 -39.2(5) no
C18 Ir1 C16 C20 78.1(5) no
C18 Ir1 C16 C21 -160.3(10) no
C16 Ir1 C19 C18 82.0(5) no
C16 Ir1 C19 C20 -37.5(5) no
C16 Ir1 C19 C24 -159.0(11) no
C19 Ir1 C16 C17 -80.2(5) no
C19 Ir1 C16 C20 37.1(4) no
C19 Ir1 C16 C21 158.7(10) no
C16 Ir1 C20 C16 0.0(5) no
C16 Ir1 C20 C19 116.2(8) no
C16 Ir1 C20 C25 -121.7(10) no
C20 Ir1 C16 C17 -117.3(7) no
C20 Ir1 C16 C20 0.0(5) no
C20 Ir1 C16 C21 121.6(11) no
C17 Ir1 C18 C17 0.0(5) no
C17 Ir1 C18 C19 -116.6(8) no
C17 Ir1 C18 C23 119.3(13) no
C18 Ir1 C17 C16 113.2(7) no
C18 Ir1 C17 C18 0.0(5) no
C18 Ir1 C17 C22 -125.8(12) no
C17 Ir1 C19 C18 38.1(5) no
C17 Ir1 C19 C20 -81.4(5) no
C17 Ir1 C19 C24 157.1(11) no
C19 Ir1 C17 C16 76.6(5) no
C19 Ir1 C17 C18 -36.5(4) no
C19 Ir1 C17 C22 -162.3(10) no
C17 Ir1 C20 C16 -38.2(5) no
C17 Ir1 C20 C19 78.0(5) no
C17 Ir1 C20 C25 -159.9(9) no
C20 Ir1 C17 C16 36.1(4) no
C20 Ir1 C17 C18 -77.1(5) no
C20 Ir1 C17 C22 157.1(9) no
C18 Ir1 C19 C18 -0.0(5) no
C18 Ir1 C19 C20 -119.5(8) no
C18 Ir1 C19 C24 119.0(11) no
C19 Ir1 C18 C17 116.6(7) no
C19 Ir1 C18 C19 -0.0(4) no
C19 Ir1 C18 C23 -124.0(13) no
C18 Ir1 C20 C16 -80.7(6) no
C18 Ir1 C20 C19 35.5(5) no
C18 Ir1 C20 C25 157.7(9) no
C20 Ir1 C18 C17 81.2(5) no
C20 Ir1 C18 C19 -35.5(4) no
C20 Ir1 C18 C23 -159.5(12) no
C19 Ir1 C20 C16 -116.2(8) no
C19 Ir1 C20 C19 0.0(5) no
C19 Ir1 C20 C25 122.1(11) no
C20 Ir1 C19 C18 119.5(8) no
C20 Ir1 C19 C20 0.0(5) no
C20 Ir1 C19 C24 -121.5(12) no
F35 F3 C35 F1 -48.9(19) no
F35 F3 C35 F2 -151.9(17) no
F35 F3 C35 F35 -0.0(14) no
F35 F3 C35 C31 93.8(18) no
C35 F3 F35 C35 -0.0(7) no
F27 F11 C44 F10 137.8(13) no
F27 F11 C44 F12 34.8(14) no
F27 F11 C44 F27 0.0(9) no
F27 F11 C44 C41 -102.2(13) no
C44 F11 F27 F12 -21.9(8) no
C44 F11 F27 C44 0.0(5) no
F27 F12 C44 F10 -124.9(9) no
F27 F12 C44 F11 -23.4(8) no
F27 F12 C44 F27 -0.0(6) no
F27 F12 C44 C41 112.6(10) no
C44 F12 F27 F11 27.3(9) no
C44 F12 F27 C44 0.0(5) no
F31 F16 F32 F34 -7(4) no
F31 F16 F32 C52 -29.2(15) no
F32 F16 F31 F17 9(3) no
F32 F16 F31 C52 35.6(19) no
F31 F16 C52 F17 16.0(9) no
F31 F16 C52 F18 102.4(15) no
F31 F16 C52 F31 0.0(7) no
F31 F16 C52 F32 144.7(15) no
F31 F16 C52 F34 126.0(12) no
F31 F16 C52 C49 -112.5(10) no
C52 F16 F31 F17 -26.4(16) no
C52 F16 F31 C52 -0.0(7) no
F32 F16 C52 F17 -128.8(16) no
F32 F16 C52 F18 -42(2) no
F32 F16 C52 F31 -144.7(18) no
F32 F16 C52 F32 0.0(11) no
F32 F16 C52 F34 -18.7(17) no
F32 F16 C52 C49 102.8(16) no
C52 F16 F32 F34 23(2) no
C52 F16 F32 C52 -0.0(6) no
F18 F17 F31 F16 -4(3) no
F18 F17 F31 C52 -26.2(14) no
F31 F17 F18 F34 -3(3) no
F31 F17 F18 C52 30.8(17) no
F18 F17 C52 F16 125.8(13) no
F18 F17 C52 F18 0.0(9) no
F18 F17 C52 F31 150.7(14) no
F18 F17 C52 F32 85.7(13) no
F18 F17 C52 F34 20.2(10) no
F18 F17 C52 C49 -106.3(12) no
C52 F17 F18 F34 -33.4(15) no
C52 F17 F18 C52 0.0(7) no
F31 F17 C52 F16 -24.9(15) no
F31 F17 C52 F18 -150.7(15) no
F31 F17 C52 F31 0.0(11) no
F31 F17 C52 F32 -65.0(16) no
F31 F17 C52 F34 -130.5(15) no
F31 F17 C52 C49 103.0(14) no
C52 F17 F31 F16 22.0(14) no
C52 F17 F31 C52 0.0(6) no
F17 F18 F34 F32 7(4) no
F17 F18 F34 C52 28.1(15) no
F17 F18 C52 F16 -104.9(15) no
F17 F18 C52 F17 -0.0(7) no
F17 F18 C52 F31 -19.0(9) no
F17 F18 C52 F32 -130.2(12) no
F17 F18 C52 F34 -146.2(16) no
F17 F18 C52 C49 109.5(10) no
F34 F18 C52 F16 41(3) no
F34 F18 C52 F17 146.2(19) no
F34 F18 C52 F31 127.2(18) no
F34 F18 C52 F32 16.1(18) no
F34 F18 C52 F34 0.0(14) no
F34 F18 C52 C49 -104.3(18) no
C52 F18 F34 F32 -21(3) no
C52 F18 F34 C52 -0.0(6) no
F28 F19 F29 F30 -20(3) no
F28 F19 F29 C59 12.9(16) no
F29 F19 F28 F21 19(3) no
F29 F19 F28 C59 -13.1(17) no
F28 F19 C59 F20 -75.8(12) no
F28 F19 C59 F21 -23.9(9) no
F28 F19 C59 F28 0.0(8) no
F28 F19 C59 F29 -169.4(11) no
F28 F19 C59 F30 -126.7(11) no
F28 F19 C59 C55 96.5(11) no
C59 F19 F28 F21 32.2(12) no
C59 F19 F28 C59 0.0(4) no
F29 F19 C59 F20 93.6(14) no
F29 F19 C59 F21 145.5(11) no
F29 F19 C59 F28 169.4(12) no
F29 F19 C59 F29 -0.0(9) no
F29 F19 C59 F30 42.7(12) no
F29 F19 C59 C55 -94.1(12) no
C59 F19 F29 F30 -32.4(9) no
C59 F19 F29 C59 0.0(4) no
F21 F20 F30 F29 1(3) no
F21 F20 F30 C59 -23.3(18) no
F30 F20 F21 F28 -3(3) no
F30 F20 F21 C59 23.7(18) no
F21 F20 C59 F19 75.1(14) no
F21 F20 C59 F21 -0.0(8) no
F21 F20 C59 F28 20.3(10) no
F21 F20 C59 F29 127.8(11) no
F21 F20 C59 F30 163.0(14) no
F21 F20 C59 C55 -97.3(11) no
C59 F20 F21 F28 -26.9(11) no
C59 F20 F21 C59 -0.0(5) no
F30 F20 C59 F19 -87.9(14) no
F30 F20 C59 F21 -163.0(14) no
F30 F20 C59 F28 -142.7(11) no
F30 F20 C59 F29 -35.3(13) no
F30 F20 C59 F30 -0.0(8) no
F30 F20 C59 C55 99.7(12) no
C59 F20 F30 F29 24.7(8) no
C59 F20 F30 C59 -0.0(4) no
F20 F21 F28 F19 -5(2) no
F20 F21 F28 C59 25.3(13) no
F20 F21 C59 F19 -127.3(11) no
F20 F21 C59 F20 0.0(8) no
F20 F21 C59 F28 -153.4(13) no
F20 F21 C59 F29 -92.5(14) no
F20 F21 C59 F30 -12.2(10) no
F20 F21 C59 C55 107.5(11) no
F28 F21 C59 F19 26.1(11) no
F28 F21 C59 F20 153.4(13) no
F28 F21 C59 F28 0.0(9) no
F28 F21 C59 F29 60.8(15) no
F28 F21 C59 F30 141.2(11) no
F28 F21 C59 C55 -99.1(12) no
C59 F21 F28 F19 -29.9(11) no
C59 F21 F28 C59 -0.0(4) no
F25 F22 F26 F33 2(8) no
F25 F22 F26 C60 -21(6) no
F26 F22 F25 C60 20(6) no
F25 F22 C60 F23 34(2) no
F25 F22 C60 F24 136.4(19) no
F25 F22 C60 F25 -0.0(13) no
F25 F22 C60 F26 169(3) no
F25 F22 C60 F33 149.9(19) no
F25 F22 C60 C57 -91.0(19) no
C60 F22 F25 C60 -0.0(6) no
F26 F22 C60 F23 -135.5(17) no
F26 F22 C60 F24 -32.7(18) no
F26 F22 C60 F25 -169(3) no
F26 F22 C60 F26 -0.0(13) no
F26 F22 C60 F33 -19.1(16) no
F26 F22 C60 C57 99.9(17) no
C60 F22 F26 F33 24(2) no
C60 F22 F26 C60 0.0(6) no
F33 F24 C60 F22 28(3) no
F33 F24 C60 F23 141(2) no
F33 F24 C60 F25 59(3) no
F33 F24 C60 F26 7.4(19) no
F33 F24 C60 F33 0.0(16) no
F33 F24 C60 C57 -105(2) no
C60 F24 F33 F26 -22(6) no
C60 F24 F33 C60 0.0(6) no
F22 F25 C60 F22 -0.0(15) no
F22 F25 C60 F23 -148(2) no
F22 F25 C60 F24 -64(3) no
F22 F25 C60 F26 -7.5(17) no
F22 F25 C60 F33 -35(2) no
F22 F25 C60 C57 100(2) no
F26 F25 C60 F22 7.5(13) no
F26 F25 C60 F23 -140.8(13) no
F26 F25 C60 F24 -56.2(16) no
F26 F25 C60 F26 -0.0(9) no
F26 F25 C60 F33 -27.1(12) no
F26 F25 C60 C57 107.7(12) no
C60 F25 F26 F33 25.9(12) no
C60 F25 F26 C60 -0.0(6) no
F22 F26 F33 F24 -3(8) no
F22 F26 F33 C60 -27(3) no
F22 F26 C60 F22 0.0(11) no
F22 F26 C60 F23 66(2) no
F22 F26 C60 F24 152.0(16) no
F22 F26 C60 F25 5.8(13) no
F22 F26 C60 F33 156.5(19) no
F22 F26 C60 C57 -97.0(16) no
F25 F26 F33 F24 -2(8) no
F25 F26 F33 C60 -26.0(14) no
F25 F26 C60 F22 -5.8(10) no
F25 F26 C60 F23 59.9(15) no
F25 F26 C60 F24 146.2(10) no
F25 F26 C60 F25 -0.0(7) no
F25 F26 C60 F33 150.7(13) no
F25 F26 C60 C57 -102.8(11) no
F33 F26 C60 F22 -156.5(19) no
F33 F26 C60 F23 -90.8(18) no
F33 F26 C60 F24 -4.5(11) no
F33 F26 C60 F25 -150.7(14) no
F33 F26 C60 F33 0.0(10) no
F33 F26 C60 C57 106.5(13) no
C60 F26 F33 F24 24(6) no
C60 F26 F33 C60 0.0(6) no
F11 F27 C44 F10 -55.2(16) no
F11 F27 C44 F11 -0.0(8) no
F11 F27 C44 F12 -150.4(12) no
F11 F27 C44 C41 96.6(13) no
F12 F27 C44 F10 95.2(13) no
F12 F27 C44 F11 150.4(10) no
F12 F27 C44 F12 0.0(4) no
F12 F27 C44 C41 -113.0(10) no
F19 F28 C59 F19 -0.0(5) no
F19 F28 C59 F20 127.4(9) no
F19 F28 C59 F21 148.7(11) no
F19 F28 C59 F29 7.7(8) no
F19 F28 C59 F30 91.4(15) no
F19 F28 C59 C55 -110.6(10) no
F21 F28 C59 F19 -148.7(12) no
F21 F28 C59 F20 -21.3(11) no
F21 F28 C59 F21 0.0(7) no
F21 F28 C59 F29 -141.0(10) no
F21 F28 C59 F30 -57.2(17) no
F21 F28 C59 C55 100.7(11) no
F19 F29 F30 F20 9.2(17) no
F19 F29 F30 C59 38.5(11) no
F19 F29 C59 F19 -0.0(6) no
F19 F29 C59 F20 -115.4(11) no
F19 F29 C59 F21 -51.9(16) no
F19 F29 C59 F28 -9.0(10) no
F19 F29 C59 F30 -140.4(11) no
F19 F29 C59 C55 107.9(10) no
F30 F29 C59 F19 140.4(10) no
F30 F29 C59 F20 25.0(8) no
F30 F29 C59 F21 88.5(13) no
F30 F29 C59 F28 131.4(8) no
F30 F29 C59 F30 0.0(5) no
F30 F29 C59 C55 -111.7(9) no
C59 F29 F30 F20 -29.4(9) no
C59 F29 F30 C59 0.0(5) no
F20 F30 C59 F19 118.6(12) no
F20 F30 C59 F20 -0.0(9) no
F20 F30 C59 F21 13.6(11) no
F20 F30 C59 F28 54.1(17) no
F20 F30 C59 F29 148.2(12) no
F20 F30 C59 C55 -103.1(13) no
F29 F30 C59 F19 -29.5(9) no
F29 F30 C59 F20 -148.2(10) no
F29 F30 C59 F21 -134.5(10) no
F29 F30 C59 F28 -94.1(14) no
F29 F30 C59 F29 0.0(7) no
F29 F30 C59 C55 108.7(11) no
F16 F31 C52 F16 0.0(8) no
F16 F31 C52 F17 -156.1(14) no
F16 F31 C52 F18 -126.3(13) no
F16 F31 C52 F32 -22.4(9) no
F16 F31 C52 F34 -89.6(14) no
F16 F31 C52 C49 108.0(12) no
F17 F31 C52 F16 156.1(15) no
F17 F31 C52 F17 -0.0(10) no
F17 F31 C52 F18 29.8(15) no
F17 F31 C52 F32 133.7(14) no
F17 F31 C52 F34 66.5(17) no
F17 F31 C52 C49 -95.9(14) no
F16 F32 F34 F18 -1(5) no
F16 F32 F34 C52 -25(3) no
F16 F32 C52 F16 0.0(13) no
F16 F32 C52 F17 72.8(19) no
F16 F32 C52 F18 148.0(17) no
F16 F32 C52 F31 35.9(18) no
F16 F32 C52 F34 158.8(19) no
F16 F32 C52 C49 -95.0(18) no
F34 F32 C52 F16 -158.8(16) no
F34 F32 C52 F17 -86.1(15) no
F34 F32 C52 F18 -10.9(11) no
F34 F32 C52 F31 -123.0(13) no
F34 F32 C52 F34 0.0(9) no
F34 F32 C52 C49 106.1(13) no
C52 F32 F34 F18 24(3) no
C52 F32 F34 C52 0.0(7) no
F24 F33 C60 F22 -156.0(19) no
F24 F33 C60 F23 -44(3) no
F24 F33 C60 F24 -0.0(13) no
F24 F33 C60 F25 -139.6(19) no
F24 F33 C60 F26 -171(3) no
F24 F33 C60 C57 89(2) no
F26 F33 C60 F22 15.0(12) no
F26 F33 C60 F23 127.5(14) no
F26 F33 C60 F24 171(3) no
F26 F33 C60 F25 31.4(15) no
F26 F33 C60 F26 0.0(10) no
F26 F33 C60 C57 -100.3(14) no
F18 F34 C52 F16 -148.6(18) no
F18 F34 C52 F17 -33.7(19) no
F18 F34 C52 F18 -0.0(13) no
F18 F34 C52 F31 -71(2) no
F18 F34 C52 F32 -162(2) no
F18 F34 C52 C49 91.9(18) no
F32 F34 C52 F16 13.3(11) no
F32 F34 C52 F17 128.2(13) no
F32 F34 C52 F18 161.8(18) no
F32 F34 C52 F31 91.2(15) no
F32 F34 C52 F32 0.0(9) no
F32 F34 C52 C49 -106.3(13) no
F3 F35 C35 F1 138.2(17) no
F3 F35 C35 F2 34(2) no
F3 F35 C35 F3 -0.0(10) no
F3 F35 C35 C31 -102.5(16) no
Ir1 C1 C2 C3 -6.3(8) no
Ir1 C1 C2 C15 -138.2(5) no
Ir1 C1 C9 C10 45.1(9) no
Ir1 C1 C9 C14 -131.6(6) no
C2 C1 C9 C10 -144.6(7) no
C2 C1 C9 C14 38.7(10) no
C9 C1 C2 C3 -176.9(6) no
C9 C1 C2 C15 51.2(9) no
C1 C2 C3 C4 2.7(9) no
C1 C2 C3 C8 -177.7(6) no
C15 C2 C3 C4 134.7(8) no
C15 C2 C3 C8 -45.6(11) no
C2 C3 C4 Ir1 1.5(10) no
C2 C3 C4 C5 178.2(7) no
C2 C3 C8 C7 -178.4(7) no
C4 C3 C8 C7 1.2(12) no
C8 C3 C4 Ir1 -178.2(7) no
C8 C3 C4 C5 -1.5(12) no
Ir1 C4 C5 C6 177.2(6) no
C3 C4 C5 C6 0.9(13) no
C4 C5 C6 C7 0.0(15) no
C5 C6 C7 C8 -0.3(15) no
C6 C7 C8 C3 -0.3(14) no
C1 C9 C10 C11 -177.5(7) no
C1 C9 C14 C13 176.6(6) no
C10 C9 C14 C13 -0.1(12) no
C14 C9 C10 C11 -0.7(12) no
C9 C10 C11 C12 1.8(14) no
C10 C11 C12 C13 -2.2(16) no
C11 C12 C13 C14 1.5(18) no
C12 C13 C14 C9 -0.4(16) no
Ir1 C16 C17 Ir1 0.0 no
Ir1 C16 C17 C18 66.8(5) no
Ir1 C16 C17 C22 -117.0(7) no
Ir1 C16 C20 Ir1 0.0 no
Ir1 C16 C20 C19 -64.5(5) no
Ir1 C16 C20 C25 129.3(7) no
C17 C16 C20 Ir1 61.0(6) no
C17 C16 C20 C19 -3.5(9) no
C17 C16 C20 C25 -169.7(7) no
C20 C16 C17 Ir1 -63.7(6) no
C20 C16 C17 C18 3.1(9) no
C20 C16 C17 C22 179.2(7) no
C21 C16 C17 Ir1 121.7(9) no
C21 C16 C17 C18 -171.5(8) no
C21 C16 C17 C22 4.7(13) no
C21 C16 C20 Ir1 -124.3(10) no
C21 C16 C20 C19 171.2(8) no
C21 C16 C20 C25 5.0(13) no
Ir1 C17 C18 Ir1 0.0 no
Ir1 C17 C18 C19 65.1(6) no
Ir1 C17 C18 C23 -126.2(8) no
C16 C17 C18 Ir1 -66.5(6) no
C16 C17 C18 C19 -1.4(9) no
C16 C17 C18 C23 167.3(7) no
C22 C17 C18 Ir1 117.5(10) no
C22 C17 C18 C19 -177.4(9) no
C22 C17 C18 C23 -8.7(15) no
Ir1 C18 C19 Ir1 -0.0 no
Ir1 C18 C19 C20 61.1(5) no
Ir1 C18 C19 C24 -127.4(8) no
C17 C18 C19 Ir1 -61.9(6) no
C17 C18 C19 C20 -0.7(10) no
C17 C18 C19 C24 170.7(7) no
C23 C18 C19 Ir1 129.5(11) no
C23 C18 C19 C20 -169.4(10) no
C23 C18 C19 C24 2.1(15) no
Ir1 C19 C20 Ir1 0.0 no
Ir1 C19 C20 C16 63.0(5) no
Ir1 C19 C20 C25 -130.6(8) no
C18 C19 C20 Ir1 -60.3(7) no
C18 C19 C20 C16 2.7(9) no
C18 C19 C20 C25 169.1(7) no
C24 C19 C20 Ir1 128.4(10) no
C24 C19 C20 C16 -168.7(9) no
C24 C19 C20 C25 -2.2(14) no
C30 C29 C34 C33 -0.6(10) no
C34 C29 C30 C31 0.7(10) no
C30 C29 B1 C37 130.8(7) no
C30 C29 B1 C45 -108.7(8) no
C30 C29 B1 C53 13.9(10) no
B1 C29 C30 C31 178.7(6) no
C34 C29 B1 C37 -51.2(8) no
C34 C29 B1 C45 69.3(7) no
C34 C29 B1 C53 -168.1(6) no
B1 C29 C34 C33 -178.9(6) no
C29 C30 C31 C32 -0.4(11) no
C29 C30 C31 C35 178.4(6) no
C30 C31 C32 C33 0.0(11) no
C30 C31 C35 F1 -34.4(13) no
C30 C31 C35 F2 81.1(10) no
C30 C31 C35 F3 -177.6(8) no
C30 C31 C35 F35 -137.0(8) no
C32 C31 C35 F1 144.5(9) no
C32 C31 C35 F2 -100.0(10) no
C32 C31 C35 F3 1.2(13) no
C32 C31 C35 F35 41.9(12) no
C35 C31 C32 C33 -178.8(8) no
C31 C32 C33 C34 0.1(11) no
C31 C32 C33 C36 -180.0(7) no
C32 C33 C34 C29 0.3(11) no
C32 C33 C36 F4 -169.2(8) no
C32 C33 C36 F5 -42.7(13) no
C32 C33 C36 F6 73.5(11) no
C34 C33 C36 F4 10.8(12) no
C34 C33 C36 F5 137.3(9) no
C34 C33 C36 F6 -106.5(10) no
C36 C33 C34 C29 -179.7(7) no
C38 C37 C42 C41 -2.1(10) no
C42 C37 C38 C39 4.2(10) no
C38 C37 B1 C29 160.0(6) no
C38 C37 B1 C45 43.4(8) no
C38 C37 B1 C53 -77.5(8) no
B1 C37 C38 C39 -179.7(6) no
C42 C37 B1 C29 -24.2(10) no
C42 C37 B1 C45 -140.8(7) no
C42 C37 B1 C53 98.3(7) no
B1 C37 C42 C41 -178.1(6) no
C37 C38 C39 C40 -3.6(11) no
C37 C38 C39 C43 173.4(6) no
C38 C39 C40 C41 0.6(11) no
C38 C39 C43 F7 65.0(9) no
C38 C39 C43 F8 -54.0(9) no
C38 C39 C43 F9 -172.8(6) no
C40 C39 C43 F7 -118.2(8) no
C40 C39 C43 F8 122.9(7) no
C40 C39 C43 F9 4.0(10) no
C43 C39 C40 C41 -176.2(6) no
C39 C40 C41 C42 1.3(11) no
C39 C40 C41 C44 -178.4(6) no
C40 C41 C42 C37 -0.5(12) no
C40 C41 C44 F10 11.6(13) no
C40 C41 C44 F11 -95.8(9) no
C40 C41 C44 F12 124.1(9) no
C40 C41 C44 F27 -143.2(8) no
C42 C41 C44 F10 -168.1(8) no
C42 C41 C44 F11 84.5(11) no
C42 C41 C44 F12 -55.6(10) no
C42 C41 C44 F27 37.1(12) no
C44 C41 C42 C37 179.2(7) no
C46 C45 C50 C49 3.1(9) no
C50 C45 C46 C47 -3.6(9) no
C46 C45 B1 C29 74.9(7) no
C46 C45 B1 C37 -165.6(5) no
C46 C45 B1 C53 -49.0(8) no
B1 C45 C46 C47 -179.4(5) no
C50 C45 B1 C29 -100.4(8) no
C50 C45 B1 C37 19.1(9) no
C50 C45 B1 C53 135.6(7) no
B1 C45 C50 C49 178.6(6) no
C45 C46 C47 C48 2.8(10) no
C45 C46 C47 C51 -176.5(5) no
C46 C47 C48 C49 -1.2(10) no
C46 C47 C51 F13 -48.3(9) no
C46 C47 C51 F14 70.1(9) no
C46 C47 C51 F15 -166.1(6) no
C48 C47 C51 F13 132.4(7) no
C48 C47 C51 F14 -109.2(8) no
C48 C47 C51 F15 14.6(9) no
C51 C47 C48 C49 178.1(6) no
C47 C48 C49 C50 0.7(10) no
C47 C48 C49 C52 -178.6(6) no
C48 C49 C50 C45 -1.8(10) no
C48 C49 C52 F16 106.4(8) no
C48 C49 C52 F17 -20.9(11) no
C48 C49 C52 F18 -102.2(8) no
C48 C49 C52 F31 22.3(12) no
C48 C49 C52 F32 149.0(7) no
C48 C49 C52 F34 -142.1(7) no
C50 C49 C52 F16 -72.9(9) no
C50 C49 C52 F17 159.8(7) no
C50 C49 C52 F18 78.5(9) no
C50 C49 C52 F31 -157.0(7) no
C50 C49 C52 F32 -30.3(11) no
C50 C49 C52 F34 38.6(11) no
C52 C49 C50 C45 177.5(7) no
C54 C53 C58 C57 1.8(10) no
C58 C53 C54 C55 -0.5(10) no
C54 C53 B1 C29 -141.8(6) no
C54 C53 B1 C37 98.1(7) no
C54 C53 B1 C45 -22.8(9) no
B1 C53 C54 C55 -174.6(6) no
C58 C53 B1 C29 44.4(9) no
C58 C53 B1 C37 -75.7(8) no
C58 C53 B1 C45 163.4(6) no
B1 C53 C58 C57 176.0(6) no
C53 C54 C55 C56 -1.3(11) no
C53 C54 C55 C59 179.2(6) no
C54 C55 C56 C57 1.7(11) no
C54 C55 C59 F19 -16.1(12) no
C54 C55 C59 F20 156.9(7) no
C54 C55 C59 F21 98.9(9) no
C54 C55 C59 F28 45.4(11) no
C54 C55 C59 F29 -66.0(9) no
C54 C55 C59 F30 -152.3(7) no
C56 C55 C59 F19 164.3(7) no
C56 C55 C59 F20 -22.6(11) no
C56 C55 C59 F21 -80.6(9) no
C56 C55 C59 F28 -134.1(8) no
C56 C55 C59 F29 114.5(8) no
C56 C55 C59 F30 28.2(12) no
C59 C55 C56 C57 -178.8(7) no
C55 C56 C57 C58 -0.4(12) no
C55 C56 C57 C60 -178.2(7) no
C56 C57 C58 C53 -1.4(12) no
C56 C57 C60 F22 -2.3(12) no
C56 C57 C60 F23 -125.1(9) no
C56 C57 C60 F24 134.5(8) no
C56 C57 C60 F25 -34.0(11) no
C56 C57 C60 F26 41.4(12) no
C56 C57 C60 F33 102.1(10) no
C58 C57 C60 F22 179.8(7) no
C58 C57 C60 F23 57.0(11) no
C58 C57 C60 F24 -43.4(11) no
C58 C57 C60 F25 148.1(7) no
C58 C57 C60 F26 -136.5(8) no
C58 C57 C60 F33 -75.9(10) no
C60 C57 C58 C53 176.5(7) no
